data_7015838
loop_
_publ_author_name
'Zhang, Zhi-Ming'
'Li, Yang-Guang'
'Yao, Shuang'
'Wang, En-Bo'

_publ_section_title
;
 Hexameric polyoxometalates decorated by six 3d-4f heterometallic
 clusters.
;
_journal_issue 24
_journal_name_full 'Dalton transactions (Cambridge, England : 2003)'
_journal_page_first 6475
_journal_page_last 6479
_journal_paper_doi 10.1039/c1dt10133a
_journal_volume 40
_journal_year 2011
_chemical_formula_sum 'C3 H67 Fe3 K6.5 N3 Na8.5 O140 Si3 Tb3 W30'
_chemical_formula_weight 9079.24
_chemical_name_systematic
;
?
;
_space_group_IT_number 15
_symmetry_cell_setting monoclinic
_symmetry_space_group_name_Hall '-C 2yc'
_symmetry_space_group_name_H-M 'C 1 2/c 1'
_atom_sites_solution_hydrogens constr
_atom_sites_solution_primary direct
_atom_sites_solution_secondary difmap
_audit_creation_method SHELXL-97
_cell_angle_alpha 90.00
_cell_angle_beta 92.015(9)
_cell_angle_gamma 90.00
_cell_formula_units_Z 8
_cell_length_a 20.788(11)
_cell_length_b 35.596(17)
_cell_length_c 38.39(2)
_cell_measurement_temperature 296(2)
_cell_measurement_theta_max 25.94
_cell_measurement_theta_min 1.06
_cell_volume 28390(3)
_computing_structure_refinement 'SHELXL-97 (Sheldrick, 1997)'
_computing_structure_solution 'SHELXS-97 (Sheldrick, 1990)'
_diffrn_ambient_temperature 296(2)
_diffrn_measured_fraction_theta_full 0.993
_diffrn_measured_fraction_theta_max 0.993
_diffrn_measurement_device_type 'Bruker APEX area-detector diffractometer'
_diffrn_measurement_method '\f and \w scan'
_diffrn_radiation_monochromator graphite
_diffrn_radiation_source 'fine-focus sealed tube'
_diffrn_radiation_type MoK\a
_diffrn_radiation_wavelength 0.71073
_diffrn_reflns_av_R_equivalents 0.0820
_diffrn_reflns_av_sigmaI/netI 0.0832
_diffrn_reflns_limit_h_max 25
_diffrn_reflns_limit_h_min -25
_diffrn_reflns_limit_k_max 43
_diffrn_reflns_limit_k_min -43
_diffrn_reflns_limit_l_max 47
_diffrn_reflns_limit_l_min -46
_diffrn_reflns_number 92344
_diffrn_reflns_theta_full 25.94
_diffrn_reflns_theta_max 25.94
_diffrn_reflns_theta_min 1.06
_diffrn_standards_decay_% 0
_diffrn_standards_interval_time 0
_diffrn_standards_number 0
_exptl_absorpt_coefficient_mu 26.322
_exptl_absorpt_correction_T_max 0.1598
_exptl_absorpt_correction_T_min 0.0450
_exptl_absorpt_correction_type multi-scan
_exptl_absorpt_process_details 'ABSCOR by T.Higashi 8 March, 1995'
_exptl_crystal_colour yellow
_exptl_crystal_density_diffrn 4.248
_exptl_crystal_density_method 'not measured'
_exptl_crystal_description block
_exptl_crystal_F_000 31824
_exptl_crystal_size_max 0.31
_exptl_crystal_size_mid 0.19
_exptl_crystal_size_min 0.11
_refine_diff_density_max 2.951
_refine_diff_density_min -3.277
_refine_diff_density_rms 0.566
_refine_ls_extinction_method none
_refine_ls_goodness_of_fit_ref 1.042
_refine_ls_hydrogen_treatment none
_refine_ls_matrix_type full
_refine_ls_number_parameters 1784
_refine_ls_number_reflns 27559
_refine_ls_number_restraints 318
_refine_ls_restrained_S_all 1.039
_refine_ls_R_factor_all 0.0743
_refine_ls_R_factor_gt 0.0474
_refine_ls_shift/su_max 0.001
_refine_ls_shift/su_mean 0.000
_refine_ls_structure_factor_coef Fsqd
_refine_ls_weighting_details 'calc w=1/[\s^2^(Fo^2^)+(0.0750P)^2^+0.0000P] where P=(Fo^2^+2Fc^2^)/3'
_refine_ls_weighting_scheme calc
_refine_ls_wR_factor_gt 0.1213
_refine_ls_wR_factor_ref 0.1435
_reflns_number_gt 20399
_reflns_number_total 27559
_reflns_threshold_expression >2sigma(I)
_cod_data_source_file c1dt10133a.txt
_cod_data_source_block 2
_cod_depositor_comments
;
The following automatic conversions were performed:
'_symmetry_cell_setting' value 'Monoclinic' changed to 'monoclinic'
according to '/home/saulius/struct/CIF-dictionaries/cif_core.dic'
dictionary named 'cif_core.dic' version 2.4.1 from 2010-06-29.

Automatic conversion script
Id: cif_fix_enum 1555 2011-01-17 13:19:09Z saulius 

2024-03-11
Z value and formula fixed to values more according to usual
chemical conventions.                 miguel
;
_cod_original_formula_sum 'C6 H134 Fe6 K13 N6 Na17 O280 Si6 Tb6 W60'
_cod_original_formula_weight 18158.48
_cod_original_formula_units_Z 4
_cod_original_cell_volume 28390(25)
_cod_original_sg_symbol_H-M C2/c
_cod_database_code 7015838

loop_
_symmetry_equiv_pos_as_xyz
'x, y, z'
'-x, y, -z+1/2'
'x+1/2, y+1/2, z'
'-x+1/2, y+1/2, -z+1/2'
'-x, -y, -z'
'x, -y, z-1/2'
'-x+1/2, -y+1/2, -z'
'x+1/2, -y+1/2, z-1/2'

loop_
_atom_site_label
_atom_site_type_symbol
_atom_site_fract_x
_atom_site_fract_y
_atom_site_fract_z
_atom_site_U_iso_or_equiv
_atom_site_adp_type
_atom_site_occupancy
_atom_site_symmetry_multiplicity
_atom_site_calc_flag
_atom_site_refinement_flags
_atom_site_disorder_assembly
_atom_site_disorder_group
W1 W 0.17692(3) 0.340600(18) 0.323571(19) 0.01244(15) Uani 1 1 d . . .
W2 W 0.01606(3) 0.34077(2) 0.31905(2) 0.01591(16) Uani 1 1 d . . .
W3 W 0.43865(4) 0.16256(2) 0.31029(2) 0.01752(17) Uani 1 1 d . . .
W4 W 0.17405(3) 0.342058(19) 0.454090(19) 0.01365(15) Uani 1 1 d . . .
W5 W 0.18116(4) 0.43827(2) 0.45857(2) 0.01748(17) Uani 1 1 d . . .
W6 W -0.00240(4) 0.34356(2) 0.44656(2) 0.01835(17) Uani 1 1 d . . .
W7 W 0.00023(4) 0.43989(2) 0.45135(2) 0.02214(18) Uani 1 1 d . . .
W8 W 0.56086(4) 0.33972(2) 0.33622(2) 0.02326(18) Uani 1 1 d . . .
W9 W 0.01776(4) 0.44780(2) 0.31956(2) 0.02013(17) Uani 1 1 d . . .
W10 W 0.10489(4) 0.16978(2) 0.34737(2) 0.01785(17) Uani 1 1 d . . .
W11 W 0.22306(3) 0.195864(19) 0.407606(19) 0.01325(15) Uani 1 1 d . . .
W12 W 0.09572(4) 0.49189(2) 0.38654(2) 0.02131(18) Uani 1 1 d . . .
W13 W 0.42562(3) 0.286755(19) 0.467344(19) 0.01371(16) Uani 1 1 d . . .
W14 W 0.40618(3) 0.37677(2) 0.366417(19) 0.01542(16) Uani 1 1 d . . .
W15 W 0.31439(4) 0.13170(2) 0.24118(2) 0.02169(18) Uani 1 1 d . . .
W16 W 0.23784(4) 0.21511(2) 0.24897(2) 0.01847(17) Uani 1 1 d . . .
W17 W 0.18191(4) 0.445057(19) 0.32677(2) 0.01708(16) Uani 1 1 d . . .
W18 W 0.30518(4) 0.105285(19) 0.40009(2) 0.01693(17) Uani 1 1 d . . .
W19 W -0.07696(4) 0.39609(2) 0.38414(2) 0.02361(18) Uani 1 1 d . . .
W20 W 0.36464(3) 0.245038(19) 0.314167(19) 0.01371(15) Uani 1 1 d . . .
W21 W 0.47989(4) 0.44408(2) 0.41406(2) 0.02464(19) Uani 1 1 d . . .
W22 W 0.34484(4) 0.07354(2) 0.32044(2) 0.02218(18) Uani 1 1 d . . .
W23 W 0.68051(4) 0.31797(3) 0.39569(2) 0.0283(2) Uani 1 1 d . . .
W24 W 0.15705(4) 0.13365(2) 0.26069(2) 0.02355(18) Uani 1 1 d . . .
W25 W 0.50942(4) 0.36173(2) 0.51730(2) 0.02061(18) Uani 1 1 d . . .
W26 W 0.65486(4) 0.32771(2) 0.49108(2) 0.02641(19) Uani 1 1 d . . .
W27 W 0.56888(4) 0.25161(2) 0.43989(2) 0.01936(17) Uani 1 1 d . . .
W28 W 0.63909(4) 0.40858(3) 0.38150(2) 0.0315(2) Uani 1 1 d . . .
W29 W 0.18780(4) 0.07593(2) 0.34028(2) 0.02233(18) Uani 1 1 d . . .
W30 W 0.61567(4) 0.41869(2) 0.47654(2) 0.0308(2) Uani 1 1 d . . .
Si1 Si 0.0915(2) 0.39191(13) 0.38629(13) 0.0129(10) Uani 1 1 d U . .
Si2 Si 0.2742(2) 0.16273(13) 0.32561(12) 0.0128(10) Uani 1 1 d U . .
Si3 Si 0.5307(2) 0.35135(14) 0.42655(14) 0.0165(11) Uani 1 1 d . . .
Tb1 Tb 0.35318(4) 0.39076(2) 0.46012(2) 0.01661(19) Uani 1 1 d . . .
Tb2 Tb 0.41571(4) 0.19788(2) 0.40114(2) 0.01524(19) Uani 1 1 d . . .
Tb3 Tb 0.08764(4) 0.27301(2) 0.38343(2) 0.01433(18) Uani 1 1 d . . .
Fe1 Fe 0.19771(12) 0.24168(7) 0.33446(6) 0.0136(5) Uani 1 1 d . . .
Fe2 Fe 0.45859(12) 0.28256(7) 0.38480(7) 0.0154(5) Uani 1 1 d . . .
Fe3 Fe 0.24822(12) 0.39109(7) 0.39650(7) 0.0142(5) Uani 1 1 d . . .
O1 O 0.6883(6) 0.3299(4) 0.4440(4) 0.031(3) Uani 1 1 d . . .
O2 O 0.5061(6) 0.1567(4) 0.4251(4) 0.028(3) Uani 1 1 d . . .
O3 O 0.4105(6) 0.1886(3) 0.4647(3) 0.020(3) Uani 1 1 d . . .
O4 O 0.1712(5) 0.3961(3) 0.3116(3) 0.018(3) Uani 1 1 d . . .
O5 O 0.3416(7) 0.4441(4) 0.5029(4) 0.031(3) Uani 1 1 d . . .
O6 O 0.4909(6) 0.3617(4) 0.5614(4) 0.031(3) Uani 1 1 d . . .
O7 O 0.6896(7) 0.4444(4) 0.3670(4) 0.042(4) Uani 1 1 d . . .
O8 O 0.3926(7) 0.0352(4) 0.3123(4) 0.033(3) Uani 1 1 d . . .
O9 O 0.6086(6) 0.2104(4) 0.4482(3) 0.026(3) Uani 1 1 d . . .
O10 O 0.2342(7) 0.4642(4) 0.2967(3) 0.030(3) Uani 1 1 d . . .
O11 O 0.7057(6) 0.3679(4) 0.3862(4) 0.033(3) Uani 1 1 d U . .
O12 O 0.3118(6) 0.0828(3) 0.4400(3) 0.024(3) Uani 1 1 d . . .
O13 O 0.1930(6) 0.3146(3) 0.4910(3) 0.018(3) Uani 1 1 d U . .
O14 O 0.2068(7) 0.4697(3) 0.4908(3) 0.025(3) Uani 1 1 d . . .
O15 O 0.1175(6) 0.1587(3) 0.2985(3) 0.022(3) Uani 1 1 d . . .
O16 O 0.3154(6) 0.2293(3) 0.2697(3) 0.020(3) Uani 1 1 d . . .
O17 O 0.0954(6) 0.3376(3) 0.2952(3) 0.016(3) Uani 1 1 d . . .
O18 O 0.5021(6) 0.2483(3) 0.4707(3) 0.017(3) Uani 1 1 d U . .
O19 O 0.4350(5) 0.2132(3) 0.2958(3) 0.016(3) Uani 1 1 d . . .
O20 O 0.1598(5) 0.2915(3) 0.3399(3) 0.016(3) Uani 1 1 d U . .
O21 O 0.4367(6) 0.4301(3) 0.3718(3) 0.020(3) Uani 1 1 d . . .
O22 O 0.1823(6) 0.3919(3) 0.4820(3) 0.016(3) Uani 1 1 d . . .
O23 O 0.1560(6) 0.4722(3) 0.4202(3) 0.023(3) Uani 1 1 d . . .
O24 O 0.0241(6) 0.1607(3) 0.3504(3) 0.021(3) Uani 1 1 d U . .
O25 O 0.0766(5) 0.2324(3) 0.4347(3) 0.018(3) Uani 1 1 d U . .
O26 O 0.2253(6) 0.0722(3) 0.3842(3) 0.019(3) Uani 1 1 d U . .
O27 O 0.1917(5) 0.2407(3) 0.3881(3) 0.014(3) Uani 1 1 d . . .
O28 O 0.2413(6) 0.1420(3) 0.4075(3) 0.016(3) Uani 1 1 d . . .
O29 O 0.1377(6) 0.1172(3) 0.3518(3) 0.021(3) Uani 1 1 d . . .
O30 O 0.2624(6) 0.0491(3) 0.3227(3) 0.023(3) Uani 1 1 d U . .
O31 O 0.1055(6) 0.2208(3) 0.3401(3) 0.019(3) Uani 1 1 d . . .
O32 O -0.0194(6) 0.3942(3) 0.4720(3) 0.020(3) Uani 1 1 d . . .
O33 O 0.5158(6) 0.2378(3) 0.4025(3) 0.021(3) Uani 1 1 d . . .
O34 O 0.2255(6) 0.2479(4) 0.2160(3) 0.026(3) Uani 1 1 d . . .
O35 O 0.0995(6) 0.4576(3) 0.2993(3) 0.019(3) Uani 1 1 d . . .
O36 O 0.0834(6) 0.3503(3) 0.4641(3) 0.021(3) Uani 1 1 d U . .
O37 O 0.4055(5) 0.3264(3) 0.3743(3) 0.013(3) Uani 1 1 d U . .
O38 O 0.7522(6) 0.2949(4) 0.3902(4) 0.034(4) Uani 1 1 d U . .
O39 O 0.2597(6) 0.4285(3) 0.4378(3) 0.015(3) Uani 1 1 d . . .
O40 O 0.4898(6) 0.3705(3) 0.3421(4) 0.025(3) Uani 1 1 d . . .
O41 O 0.2870(6) 0.2564(3) 0.3326(3) 0.016(3) Uani 1 1 d . . .
O42 O 0.3711(6) 0.1381(3) 0.4019(3) 0.020(3) Uani 1 1 d . . .
O43 O 0.3615(6) 0.3825(3) 0.3282(3) 0.022(3) Uani 1 1 d U . .
O44 O 0.2784(6) 0.1192(3) 0.3409(3) 0.018(3) Uani 1 1 d . . .
O45 O 0.6757(7) 0.3819(5) 0.4935(4) 0.044(4) Uani 1 1 d . . .
O46 O 0.3788(6) 0.2614(3) 0.4966(3) 0.017(3) Uani 1 1 d . . .
O47 O 0.2353(6) 0.4314(3) 0.3622(3) 0.018(3) Uani 1 1 d . . .
O48 O 0.0215(6) 0.2952(3) 0.3378(3) 0.018(3) Uani 1 1 d U . .
O49 O 0.1604(6) 0.4921(3) 0.3522(3) 0.021(3) Uani 1 1 d U . .
O50 O 0.3813(5) 0.3287(3) 0.4585(3) 0.013(3) Uani 1 1 d . . .
O51 O -0.0444(6) 0.4336(3) 0.3545(3) 0.023(3) Uani 1 1 d U . .
O52 O -0.0368(6) 0.3333(3) 0.2838(3) 0.020(3) Uani 1 1 d U . .
O53 O 0.2067(6) 0.2012(3) 0.4515(3) 0.021(3) Uani 1 1 d U . .
O54 O 0.1754(7) 0.0942(3) 0.2927(3) 0.026(3) Uani 1 1 d . . .
O55 O 0.1666(6) 0.1805(4) 0.2371(3) 0.025(3) Uani 1 1 d . . .
O56 O 0.0861(6) 0.4382(3) 0.4658(3) 0.024(3) Uani 1 1 d U . .
O57 O 0.0210(6) 0.3980(3) 0.3075(3) 0.023(3) Uani 1 1 d U . .
O58 O 0.0954(6) 0.4321(3) 0.3630(3) 0.017(3) Uani 1 1 d . . .
O59 O 0.5612(6) 0.4318(4) 0.3861(4) 0.030(3) Uani 1 1 d . . .
O60 O -0.0811(6) 0.3593(4) 0.4200(3) 0.023(3) Uani 1 1 d . . .
O61 O 0.3435(5) 0.3867(3) 0.3995(3) 0.017(3) Uani 1 1 d . . .
O62 O 0.1535(5) 0.3084(3) 0.4212(3) 0.015(3) Uani 1 1 d . . .
O63 O 0.5110(6) 0.1507(4) 0.2922(3) 0.023(3) Uani 1 1 d U . .
O64 O 0.1915(6) 0.2348(3) 0.2842(3) 0.015(3) Uani 1 1 d . . .
O65 O 0.5406(6) 0.4386(4) 0.4538(4) 0.031(3) Uani 1 1 d . . .
O66 O 0.3432(6) 0.1837(3) 0.3296(3) 0.014(3) Uani 1 1 d . . .
O67 O 0.4047(5) 0.2622(3) 0.4255(3) 0.013(3) Uani 1 1 d . . .
O68 O 0.5974(6) 0.3352(4) 0.5265(3) 0.024(3) Uani 1 1 d U . .
O69 O 0.1539(6) 0.3906(3) 0.4143(3) 0.014(3) Uani 1 1 d U . .
O70 O 0.4804(6) 0.3144(3) 0.5021(3) 0.019(3) Uani 1 1 d . . .
O71 O 0.4430(6) 0.3864(3) 0.4985(3) 0.023(3) Uani 1 1 d . . .
O72 O 0.6433(6) 0.3154(4) 0.3491(4) 0.032(3) Uani 1 1 d . . .
O73 O 0.2254(7) 0.1151(3) 0.2330(4) 0.029(3) Uani 1 1 d . . .
O74 O 0.0169(6) 0.3087(3) 0.4155(3) 0.021(3) Uani 1 1 d U . .
O75 O -0.0323(7) 0.4719(4) 0.4799(4) 0.032(3) Uani 1 1 d . . .
O76 O 0.5610(6) 0.3338(4) 0.2918(4) 0.028(3) Uani 1 1 d U . .
O77 O 0.4105(6) 0.4425(3) 0.4401(3) 0.023(3) Uani 1 1 d . . .
O78 O -0.0450(6) 0.3607(4) 0.3525(3) 0.023(3) Uani 1 1 d . . .
O79 O 0.2192(6) 0.1851(3) 0.3469(3) 0.020(3) Uani 1 1 d U . .
O80 O 0.4666(6) 0.1723(3) 0.3540(3) 0.019(3) Uani 1 1 d U . .
O81 O -0.0130(6) 0.2348(4) 0.3810(3) 0.025(3) Uani 1 1 d . . .
O82 O 0.4080(5) 0.2445(3) 0.3571(3) 0.013(3) Uani 1 1 d U . .
O83 O 0.0320(6) 0.4928(3) 0.3483(3) 0.023(3) Uani 1 1 d U . .
O84 O -0.0361(6) 0.3176(4) 0.4801(3) 0.026(3) Uani 1 1 d U . .
O85 O 0.7191(6) 0.3102(4) 0.5146(4) 0.031(3) Uani 1 1 d . . .
O86 O 0.2556(6) 0.3542(3) 0.4385(3) 0.019(3) Uani 1 1 d . . .
O87 O 0.5039(6) 0.3078(3) 0.4290(3) 0.018(3) Uani 1 1 d . . .
O88 O -0.0336(7) 0.4653(4) 0.2866(4) 0.034(4) Uani 1 1 d . . .
O89 O 0.5658(6) 0.3614(3) 0.4644(3) 0.018(3) Uani 1 1 d . . .
O90 O 0.4086(6) 0.1132(3) 0.3219(3) 0.019(3) Uani 1 1 d . . .
O91 O 0.5197(6) 0.2981(4) 0.3517(3) 0.023(3) Uani 1 1 d . . .
O92 O 0.3203(6) 0.0903(3) 0.2752(3) 0.025(3) Uani 1 1 d . . .
O93 O 0.3501(7) 0.1113(4) 0.2061(3) 0.026(3) Uani 1 1 d . . .
O94 O 0.4729(6) 0.3805(3) 0.4164(3) 0.020(3) Uani 1 1 d . . .
O95 O 0.2896(6) 0.1772(3) 0.2219(3) 0.020(3) Uani 1 1 d . . .
O96 O -0.0760(6) 0.4333(4) 0.4201(4) 0.025(3) Uani 1 1 d . . .
O97 O 0.2515(6) 0.1602(3) 0.2839(3) 0.018(3) Uani 1 1 d . . .
O98 O 0.0300(6) 0.4742(3) 0.4150(3) 0.019(3) Uani 1 1 d U . .
O99 O 0.6124(6) 0.2844(3) 0.4757(3) 0.020(3) Uani 1 1 d . . .
O100 O 0.0923(5) 0.3566(3) 0.3593(3) 0.015(3) Uani 1 1 d . . .
O101 O 0.4873(7) 0.4924(4) 0.4064(4) 0.039(4) Uani 1 1 d . . .
O102 O 0.2290(5) 0.3533(3) 0.3604(3) 0.015(3) Uani 1 1 d U . .
O103 O 0.5845(6) 0.3531(4) 0.3966(3) 0.022(3) Uani 1 1 d . . .
O104 O 0.2985(6) 0.3695(3) 0.5142(3) 0.024(3) Uani 1 1 d . . .
O105 O 0.6268(6) 0.2768(4) 0.4091(3) 0.024(3) Uani 1 1 d . . .
O106 O -0.1582(6) 0.3972(4) 0.3724(4) 0.028(3) Uani 1 1 d U . .
O107 O 0.6541(6) 0.4135(4) 0.4320(4) 0.034(4) Uani 1 1 d . . .
O108 O 0.6139(7) 0.3865(4) 0.3390(4) 0.035(4) Uani 1 1 d . . .
O109 O 0.0968(6) 0.5394(4) 0.3977(4) 0.030(3) Uani 1 1 d U . .
O110 O 0.5642(6) 0.4071(4) 0.5168(4) 0.029(3) Uani 1 1 d . . .
O111 O 0.1302(5) 0.1754(3) 0.3951(3) 0.018(3) Uani 1 1 d . . .
O112 O 0.2278(6) 0.3298(3) 0.2909(3) 0.018(3) Uani 1 1 d . . .
O113 O 0.3510(6) 0.0705(3) 0.3709(3) 0.017(3) Uani 1 1 d U . .
O114 O 0.3845(6) 0.1528(3) 0.2661(3) 0.021(3) Uani 1 1 d . . .
O115 O 0.0263(6) 0.3923(3) 0.4093(3) 0.017(3) Uani 1 1 d U . .
O116 O 0.3065(5) 0.2069(3) 0.4056(3) 0.012(2) Uani 1 1 d U . .
O117 O 0.3928(6) 0.2864(3) 0.2975(3) 0.021(3) Uani 1 1 d . . .
O118 O 0.6539(7) 0.4586(4) 0.4909(4) 0.042(4) Uani 1 1 d . . .
O119 O 0.0913(7) 0.1154(4) 0.2381(4) 0.035(4) Uani 1 1 d . . .
O120 O 0.1334(7) 0.0390(3) 0.3403(4) 0.027(3) Uani 1 1 d . . .
Na1 Na 0.2395(5) 0.0332(3) 0.2439(3) 0.056(3) Uani 1 1 d . . .
Na2 Na 0.5000 0.2710(4) 0.2500 0.058(4) Uani 1 2 d S . .
Na3 Na -0.0982(7) 0.3993(4) 0.2560(4) 0.076(4) Uani 0.90 1 d P . .
Na4 Na 0.7896(6) 0.3849(4) 0.4445(3) 0.070(3) Uani 1 1 d U . .
Na5 Na 0.2643(7) 0.4889(4) 0.5588(3) 0.084(4) Uani 1 1 d U . .
Na6 Na 0.3850(11) 0.0207(6) 0.2393(6) 0.074(6) Uani 0.55 1 d PU . .
Na7 Na 0.3195(10) 0.5035(5) 0.4425(5) 0.075(5) Uani 0.63 1 d PU . 1
Na8 Na 0.3026(17) 0.4947(10) 0.4004(9) 0.080(10) Uani 0.37 1 d PU . 2
Na9 Na -0.0677(11) 0.1155(6) 0.3737(6) 0.081(6) Uani 0.59 1 d PU . .
Na10 Na -0.0945(12) 0.2421(7) 0.3183(7) 0.070(7) Uani 0.46 1 d PU . .
K1 K 0.29169(19) 0.29394(11) 0.39649(11) 0.0193(9) Uani 1 1 d . . .
K2 K 0.4240(2) 0.11075(11) 0.47198(11) 0.0274(10) Uani 1 1 d . . .
K3 K 0.2500 0.2500 0.5000 0.0227(13) Uani 1 2 d S . .
K4 K 0.3731(2) 0.39650(12) 0.57152(12) 0.0311(11) Uani 1 1 d . . .
K5 K 0.3502(2) 0.34867(13) 0.26441(12) 0.0334(11) Uani 1 1 d . . .
K6 K -0.0508(3) 0.24292(16) 0.45881(15) 0.0504(14) Uani 1 1 d . . .
K7 K 0.4157(3) 0.00405(17) 0.38347(17) 0.0605(17) Uani 1 1 d . . .
OW1 O 0.2838(9) 0.3198(6) 0.2077(4) 0.062(5) Uani 1 1 d . . .
OW2 O 0.4662(7) 0.4713(4) 0.5184(5) 0.055(5) Uani 1 1 d . . .
OW3 O -0.1799(13) 0.2670(7) 0.4584(7) 0.111(9) Uiso 1 1 d . . .
OW4 O 0.0237(12) 0.6000(7) 0.3754(7) 0.104(8) Uiso 1 1 d . . .
OW5 O 0.5131(13) 0.4409(7) 0.3079(7) 0.076(8) Uiso 0.79 1 d P . .
OW6 O 0.4756(13) 0.0469(8) 0.4463(7) 0.075(8) Uiso 0.75 1 d P . .
OW7 O 0.3836(14) 0.4754(8) 0.5821(8) 0.086(9) Uiso 0.75 1 d P . .
OW8 O 0.2936(16) -0.0107(9) 0.3769(9) 0.072(9) Uiso 0.62 1 d P . 1
OW9 O 0.295(3) -0.0231(15) 0.3443(14) 0.073(16) Uiso 0.38 1 d P . 2
OW10 O 0.8367(7) 0.3306(5) 0.4930(5) 0.050(4) Uani 1 1 d U . .
OW11 O 0.8041(18) 0.4579(10) 0.4652(10) 0.083(11) Uiso 0.60 1 d P . .
OW12 O -0.3098(18) 0.1553(10) 0.4083(10) 0.090(11) Uiso 0.63 1 d P . .
OW13 O 0.5000 0.0778(14) 0.2500 0.087(15) Uiso 0.64 2 d SP . .
OW14 O -0.0084(17) 0.0825(10) 0.1957(9) 0.082(11) Uiso 0.61 1 d P . .
OW15 O -0.2598(17) 0.2194(10) 0.4211(9) 0.086(11) Uiso 0.64 1 d P . .
OW16 O 0.413(2) 0.5568(12) 0.4207(11) 0.098(13) Uiso 0.58 1 d P . .
OW17 O -0.110(2) 0.1854(13) 0.4057(12) 0.091(14) Uiso 0.49 1 d P . .
OW18 O 0.474(3) 0.4386(17) 0.6169(16) 0.097(19) Uiso 0.40 1 d P . .
OW19 O -0.108(2) 0.3864(13) 0.5261(13) 0.110(16) Uiso 0.55 1 d P . .
OW20 O 0.469(2) 0.0579(14) 0.2209(13) 0.104(16) Uiso 0.51 1 d P . .
OW21 O 0.350(3) 0.0007(19) 0.4444(17) 0.12(2) Uiso 0.42 1 d P . .
OW22 O 0.193(4) 0.550(2) 0.4660(19) 0.11(2) Uiso 0.37 1 d P . .
OW23 O -0.132(3) 0.169(2) 0.3345(19) 0.09(2) Uiso 0.33 1 d P . .
OW24 O 0.7642(15) 0.3889(8) 0.3150(8) 0.089(9) Uiso 0.75 1 d P . .
OW25 O 0.330(2) 0.4189(14) 0.2265(13) 0.100(15) Uiso 0.51 1 d P . .
OW26 O 0.273(2) 0.0555(12) 0.1670(11) 0.086(13) Uiso 0.51 1 d P . .
OW27 O 0.475(2) 0.3941(13) 0.2643(13) 0.098(16) Uiso 0.49 1 d P . .
OW28 O 0.186(3) -0.0239(18) 0.2920(17) 0.09(2) Uiso 0.36 1 d P . .
OW29 O -0.147(5) 0.074(3) 0.328(3) 0.11(3) Uiso 0.25 1 d P . .
OW30 O 0.3581(18) 0.4785(11) 0.3363(10) 0.069(11) Uiso 0.51 1 d P . .
OW31 O 0.373(2) 0.4566(13) 0.3007(12) 0.090(14) Uiso 0.49 1 d P . .
OW32 O -0.1161(17) 0.2868(10) 0.3727(9) 0.058(9) Uiso 0.52 1 d P A 1
OW33 O -0.1482(19) 0.3043(11) 0.3485(10) 0.064(11) Uiso 0.48 1 d P B 2
OW34 O -0.217(3) 0.2107(16) 0.3836(15) 0.088(18) Uiso 0.39 1 d P . .
C1 C 0.5878(12) 0.2309(7) 0.3181(6) 0.051(7) Uani 1 1 d U . .
H1A H 0.6029 0.2567 0.3174 0.061 Uiso 1 1 calc R . .
H1B H 0.5446 0.2318 0.3268 0.061 Uiso 1 1 calc R . .
C2 C 0.6261(17) 0.2127(9) 0.3438(9) 0.083(10) Uani 1 1 d U . .
H2A H 0.6246 0.2268 0.3654 0.100 Uiso 1 1 calc R . .
H2B H 0.6704 0.2123 0.3367 0.100 Uiso 1 1 calc R . .
N2 N 0.5810(8) 0.2179(4) 0.2805(4) 0.024(4) Uani 1 1 d U . .
H2C H 0.5635 0.1948 0.2791 0.029 Uiso 1 1 calc R . .
H2D H 0.6194 0.2176 0.2703 0.029 Uiso 1 1 calc R . .
N3 N 0.6030(7) 0.1706(4) 0.3506(4) 0.069(7) Uani 1 1 d . . .
H3C H 0.5704 0.1616 0.3389 0.083 Uiso 1 1 calc R . .
H3D H 0.6232 0.1569 0.3658 0.083 Uiso 1 1 calc R . .
N1 N 0.0798(7) 0.2657(4) 0.2520(4) 0.056(6) Uani 1 1 d R . .
H1C H 0.0704 0.2810 0.2338 0.067 Uiso 1 1 d R . .
H1D H 0.1172 0.2683 0.2642 0.067 Uiso 1 1 d R . .
C3 C 0.0309(7) 0.2345(4) 0.2622(4) 0.083(11) Uani 1 1 d R . .
H3A H 0.0187 0.2385 0.2861 0.100 Uiso 1 1 calc R . .
H3B H 0.0517 0.2102 0.2610 0.100 Uiso 1 1 calc R . .

loop_
_atom_site_aniso_label
_atom_site_aniso_U_11
_atom_site_aniso_U_22
_atom_site_aniso_U_33
_atom_site_aniso_U_23
_atom_site_aniso_U_13
_atom_site_aniso_U_12
W1 0.0137(4) 0.0084(3) 0.0153(4) 0.0030(3) 0.0011(3) 0.0038(3)
W2 0.0140(4) 0.0132(4) 0.0204(4) 0.0034(3) -0.0010(3) 0.0035(3)
W3 0.0211(4) 0.0134(4) 0.0182(4) 0.0008(3) 0.0036(3) 0.0094(3)
W4 0.0165(4) 0.0089(3) 0.0157(4) 0.0022(3) 0.0012(3) 0.0049(3)
W5 0.0236(4) 0.0101(3) 0.0187(4) 0.0002(3) 0.0010(3) 0.0066(3)
W6 0.0173(4) 0.0148(4) 0.0233(4) 0.0021(3) 0.0062(3) 0.0056(3)
W7 0.0246(4) 0.0161(4) 0.0261(4) 0.0005(3) 0.0060(3) 0.0126(3)
W8 0.0173(4) 0.0279(4) 0.0250(4) 0.0094(4) 0.0064(3) 0.0033(3)
W9 0.0237(4) 0.0140(4) 0.0225(4) 0.0031(3) -0.0026(3) 0.0101(3)
W10 0.0191(4) 0.0115(3) 0.0228(4) 0.0016(3) -0.0005(3) -0.0001(3)
W11 0.0162(4) 0.0069(3) 0.0168(4) 0.0021(3) 0.0021(3) 0.0038(3)
W12 0.0307(4) 0.0089(3) 0.0243(4) 0.0019(3) 0.0008(3) 0.0097(3)
W13 0.0141(4) 0.0104(3) 0.0167(4) 0.0025(3) 0.0023(3) 0.0033(3)
W14 0.0151(4) 0.0111(3) 0.0201(4) 0.0046(3) 0.0016(3) 0.0015(3)
W15 0.0310(5) 0.0161(4) 0.0180(4) -0.0029(3) 0.0013(3) 0.0050(3)
W16 0.0217(4) 0.0166(4) 0.0170(4) 0.0008(3) -0.0007(3) 0.0039(3)
W17 0.0226(4) 0.0086(3) 0.0200(4) 0.0037(3) 0.0001(3) 0.0034(3)
W18 0.0247(4) 0.0068(3) 0.0193(4) 0.0022(3) 0.0017(3) 0.0049(3)
W19 0.0146(4) 0.0254(4) 0.0310(5) 0.0013(4) 0.0030(3) 0.0096(3)
W20 0.0156(4) 0.0101(3) 0.0155(4) 0.0028(3) 0.0017(3) 0.0049(3)
W21 0.0237(4) 0.0142(4) 0.0359(5) 0.0045(4) -0.0014(4) -0.0056(3)
W22 0.0355(5) 0.0091(3) 0.0220(4) -0.0013(3) 0.0020(3) 0.0084(3)
W23 0.0134(4) 0.0408(5) 0.0309(5) 0.0102(4) 0.0045(3) 0.0046(4)
W24 0.0289(5) 0.0185(4) 0.0230(4) -0.0027(3) -0.0038(3) -0.0012(3)
W25 0.0179(4) 0.0193(4) 0.0243(4) -0.0016(3) -0.0036(3) 0.0024(3)
W26 0.0149(4) 0.0362(5) 0.0279(5) 0.0035(4) -0.0024(3) 0.0027(4)
W27 0.0154(4) 0.0217(4) 0.0212(4) 0.0043(3) 0.0025(3) 0.0080(3)
W28 0.0193(4) 0.0342(5) 0.0412(6) 0.0129(4) 0.0025(4) -0.0091(4)
W29 0.0308(5) 0.0091(3) 0.0269(5) -0.0017(3) -0.0014(3) -0.0009(3)
W30 0.0224(4) 0.0288(5) 0.0406(5) 0.0007(4) -0.0064(4) -0.0085(4)
Si1 0.013(2) 0.008(2) 0.018(2) 0.0022(19) -0.0007(19) 0.0058(18)
Si2 0.018(2) 0.0076(18) 0.013(2) -0.0012(16) -0.0008(16) 0.0040(16)
Si3 0.014(3) 0.013(2) 0.023(3) -0.003(2) 0.000(2) 0.000(2)
Tb1 0.0192(5) 0.0100(4) 0.0205(5) 0.0003(4) -0.0017(4) 0.0024(3)
Tb2 0.0179(4) 0.0100(4) 0.0180(5) 0.0030(3) 0.0038(3) 0.0054(3)
Tb3 0.0135(4) 0.0113(4) 0.0183(5) 0.0021(3) 0.0022(3) 0.0026(3)
Fe1 0.0155(13) 0.0094(12) 0.0159(13) 0.0033(10) 0.0014(10) 0.0042(10)
Fe2 0.0166(13) 0.0107(12) 0.0189(14) 0.0030(11) 0.0029(11) 0.0038(10)
Fe3 0.0143(13) 0.0108(12) 0.0174(14) 0.0020(10) -0.0017(10) 0.0042(10)
O1 0.014(7) 0.041(9) 0.038(9) 0.000(7) 0.004(6) 0.003(6)
O2 0.021(7) 0.027(7) 0.038(9) 0.013(7) 0.007(6) 0.012(6)
O3 0.027(7) 0.015(6) 0.019(7) 0.006(5) 0.000(6) 0.002(6)
O4 0.005(6) 0.026(7) 0.024(7) 0.002(6) -0.001(5) 0.005(5)
O5 0.047(9) 0.020(7) 0.026(8) -0.007(6) 0.001(7) 0.010(7)
O6 0.026(8) 0.031(8) 0.035(9) -0.009(7) 0.001(6) 0.008(6)
O7 0.027(8) 0.046(10) 0.052(10) 0.015(8) 0.004(7) -0.018(7)
O8 0.042(9) 0.027(8) 0.030(8) -0.004(7) 0.004(7) 0.007(7)
O9 0.023(7) 0.029(8) 0.026(8) 0.003(6) -0.001(6) 0.014(6)
O10 0.053(10) 0.024(7) 0.012(7) 0.003(6) 0.007(6) 0.004(7)
O11 0.021(6) 0.037(7) 0.041(7) 0.004(6) 0.007(6) -0.008(6)
O12 0.029(8) 0.014(6) 0.029(8) 0.004(6) -0.007(6) 0.007(6)
O13 0.021(6) 0.009(5) 0.024(6) 0.008(5) 0.001(5) 0.002(5)
O14 0.047(9) 0.014(6) 0.014(7) 0.008(5) 0.003(6) 0.009(6)
O15 0.029(8) 0.011(6) 0.028(8) -0.004(6) 0.012(6) -0.007(6)
O16 0.020(7) 0.012(6) 0.027(7) 0.005(6) 0.011(6) 0.006(5)
O17 0.018(7) 0.010(6) 0.021(7) 0.001(5) 0.003(5) 0.008(5)
O18 0.021(6) 0.019(5) 0.010(5) 0.004(5) 0.001(5) 0.008(5)
O19 0.015(6) 0.021(7) 0.012(6) -0.001(5) 0.009(5) 0.004(5)
O20 0.012(4) 0.016(4) 0.020(5) -0.001(4) 0.005(4) 0.006(4)
O21 0.022(7) 0.011(6) 0.027(8) 0.011(6) -0.005(6) -0.006(5)
O22 0.026(7) 0.012(6) 0.009(6) 0.005(5) -0.005(5) 0.006(5)
O23 0.039(8) 0.010(6) 0.020(7) 0.008(5) 0.000(6) 0.003(6)
O24 0.015(6) 0.018(6) 0.032(6) 0.006(5) 0.006(5) -0.007(5)
O25 0.012(5) 0.021(6) 0.021(6) 0.008(5) 0.000(5) 0.005(5)
O26 0.021(6) 0.012(5) 0.024(6) 0.004(5) 0.002(5) 0.005(5)
O27 0.015(6) 0.019(6) 0.008(6) -0.006(5) -0.003(5) 0.005(5)
O28 0.024(7) 0.010(6) 0.015(7) 0.001(5) 0.006(5) -0.001(5)
O29 0.030(8) 0.006(6) 0.026(7) 0.001(5) -0.009(6) 0.005(5)
O30 0.027(6) 0.013(5) 0.030(6) -0.008(5) 0.003(5) 0.009(5)
O31 0.018(7) 0.016(6) 0.023(7) 0.003(6) 0.000(5) 0.003(5)
O32 0.016(7) 0.020(7) 0.023(7) -0.005(6) 0.006(5) 0.008(5)
O33 0.029(8) 0.012(6) 0.023(7) 0.006(6) 0.006(6) 0.011(6)
O34 0.024(7) 0.031(8) 0.022(7) 0.004(6) -0.011(6) 0.005(6)
O35 0.024(7) 0.011(6) 0.021(7) 0.002(5) 0.001(5) 0.002(5)
O36 0.023(6) 0.015(5) 0.024(6) 0.006(5) 0.014(5) 0.012(5)
O37 0.011(5) 0.017(5) 0.012(5) -0.004(5) -0.002(4) 0.006(4)
O38 0.021(6) 0.049(7) 0.033(7) 0.002(6) 0.007(5) 0.017(6)
O39 0.022(7) 0.010(6) 0.012(6) -0.005(5) -0.002(5) 0.004(5)
O40 0.018(7) 0.023(7) 0.035(8) 0.014(6) 0.009(6) 0.013(6)
O41 0.018(7) 0.011(6) 0.018(7) -0.002(5) 0.004(5) 0.000(5)
O42 0.025(7) 0.021(7) 0.015(7) 0.005(6) 0.006(5) -0.003(6)
O43 0.021(6) 0.020(6) 0.027(6) 0.007(5) 0.004(5) 0.013(5)
O44 0.025(7) 0.007(6) 0.020(7) 0.005(5) 0.001(5) 0.007(5)
O45 0.031(9) 0.059(11) 0.041(10) -0.010(8) -0.017(7) 0.010(8)
O46 0.025(7) 0.015(6) 0.011(6) 0.000(5) 0.007(5) 0.005(5)
O47 0.013(6) 0.014(6) 0.025(7) 0.005(5) -0.002(5) 0.004(5)
O48 0.022(6) 0.012(5) 0.020(6) 0.003(5) 0.001(5) 0.007(5)
O49 0.036(6) 0.006(5) 0.021(6) 0.001(5) -0.003(5) 0.001(5)
O50 0.010(6) 0.009(6) 0.021(7) 0.003(5) -0.003(5) 0.002(5)
O51 0.014(6) 0.022(6) 0.032(6) 0.003(5) -0.005(5) 0.010(5)
O52 0.011(5) 0.024(5) 0.025(5) 0.002(4) -0.007(4) 0.001(4)
O53 0.022(6) 0.018(6) 0.023(6) 0.006(5) -0.005(5) 0.007(5)
O54 0.036(8) 0.017(7) 0.026(8) 0.005(6) -0.006(6) -0.011(6)
O55 0.022(7) 0.022(7) 0.029(8) 0.001(6) -0.009(6) -0.005(6)
O56 0.030(6) 0.013(5) 0.029(6) 0.005(5) 0.004(5) 0.011(5)
O57 0.021(6) 0.020(6) 0.027(6) 0.003(5) 0.001(5) 0.010(5)
O58 0.022(7) 0.006(6) 0.023(7) 0.002(5) 0.000(5) 0.001(5)
O59 0.020(7) 0.019(7) 0.053(10) -0.003(7) 0.001(7) -0.009(6)
O60 0.015(7) 0.030(8) 0.022(7) -0.010(6) 0.005(5) -0.004(6)
O61 0.009(6) 0.018(6) 0.024(7) 0.009(6) 0.003(5) 0.001(5)
O62 0.013(6) 0.012(6) 0.021(7) -0.008(5) 0.003(5) 0.000(5)
O63 0.027(6) 0.026(6) 0.016(6) -0.003(5) 0.004(5) 0.014(5)
O64 0.019(6) 0.021(7) 0.006(6) 0.001(5) 0.003(5) -0.004(5)
O65 0.027(8) 0.024(7) 0.041(9) -0.003(7) -0.010(7) -0.006(6)
O66 0.017(6) 0.016(6) 0.011(6) 0.002(5) 0.009(5) -0.001(5)
O67 0.017(6) 0.014(6) 0.009(6) -0.002(5) -0.003(5) 0.003(5)
O68 0.015(6) 0.031(6) 0.026(6) 0.002(5) -0.007(5) -0.001(5)
O69 0.018(6) 0.009(5) 0.016(6) 0.001(4) -0.004(5) 0.007(4)
O70 0.020(7) 0.027(7) 0.009(6) -0.001(5) 0.001(5) 0.012(6)
O71 0.037(8) 0.009(6) 0.023(7) -0.007(6) -0.006(6) 0.003(6)
O72 0.019(7) 0.047(9) 0.030(8) 0.003(7) 0.002(6) 0.010(7)
O73 0.038(9) 0.016(7) 0.034(8) -0.011(6) 0.003(7) 0.006(6)
O74 0.025(6) 0.020(6) 0.019(6) 0.002(5) 0.010(5) 0.008(5)
O75 0.045(9) 0.025(7) 0.028(8) -0.002(6) 0.016(7) 0.008(7)
O76 0.022(6) 0.033(6) 0.029(6) 0.009(5) 0.011(5) 0.009(5)
O77 0.031(8) 0.017(7) 0.021(7) -0.004(6) -0.006(6) 0.007(6)
O78 0.018(7) 0.024(7) 0.027(8) 0.005(6) 0.000(6) 0.011(6)
O79 0.015(5) 0.018(5) 0.027(5) 0.003(4) 0.002(4) 0.009(4)
O80 0.019(5) 0.017(5) 0.020(5) -0.003(4) 0.002(4) 0.011(4)
O81 0.017(7) 0.030(8) 0.026(8) 0.002(6) -0.005(6) -0.002(6)
O82 0.013(5) 0.011(5) 0.015(5) 0.007(4) -0.001(4) 0.007(4)
O83 0.024(6) 0.012(5) 0.032(6) -0.005(5) 0.000(5) 0.009(5)
O84 0.020(5) 0.025(5) 0.032(6) -0.001(5) 0.011(5) 0.007(5)
O85 0.022(7) 0.045(9) 0.026(8) 0.000(7) -0.006(6) 0.002(7)
O86 0.020(7) 0.009(6) 0.027(7) -0.002(5) 0.001(6) 0.004(5)
O87 0.016(6) 0.021(7) 0.018(7) -0.006(5) 0.003(5) 0.004(5)
O88 0.043(9) 0.026(8) 0.033(9) 0.003(7) -0.005(7) 0.024(7)
O89 0.019(7) 0.016(6) 0.019(7) 0.001(5) -0.004(5) -0.003(5)
O90 0.026(7) 0.015(6) 0.015(7) 0.002(5) 0.004(5) 0.004(5)
O91 0.015(7) 0.025(7) 0.029(8) 0.000(6) 0.002(6) 0.002(6)
O92 0.034(8) 0.019(7) 0.022(7) -0.008(6) 0.000(6) 0.011(6)
O93 0.039(8) 0.028(8) 0.012(7) 0.004(6) 0.005(6) 0.005(6)
O94 0.011(6) 0.019(7) 0.028(8) 0.005(6) -0.006(5) 0.002(5)
O95 0.030(8) 0.008(6) 0.022(7) -0.001(5) 0.006(6) -0.002(5)
O96 0.020(7) 0.021(7) 0.034(8) 0.005(6) 0.000(6) 0.000(6)
O97 0.030(7) 0.013(6) 0.011(6) -0.001(5) 0.003(5) 0.003(5)
O98 0.025(5) 0.010(5) 0.023(5) 0.006(4) 0.003(4) 0.007(4)
O99 0.016(7) 0.015(6) 0.029(8) 0.004(6) 0.003(6) 0.004(5)
O100 0.012(6) 0.015(6) 0.016(7) -0.004(5) -0.002(5) -0.001(5)
O101 0.047(10) 0.031(8) 0.038(9) -0.003(7) -0.006(7) -0.009(7)
O102 0.011(5) 0.010(5) 0.025(6) -0.001(5) 0.002(5) 0.005(4)
O103 0.012(6) 0.023(7) 0.032(8) -0.005(6) 0.003(6) -0.007(6)
O104 0.024(7) 0.019(7) 0.029(8) -0.006(6) 0.004(6) -0.007(6)
O105 0.013(6) 0.033(8) 0.026(8) 0.002(6) -0.002(6) 0.001(6)
O106 0.012(6) 0.032(6) 0.040(7) 0.007(6) 0.006(5) 0.005(5)
O107 0.025(8) 0.036(9) 0.040(9) -0.006(7) -0.009(7) -0.012(7)
O108 0.025(8) 0.039(9) 0.042(9) 0.021(7) 0.006(7) -0.009(7)
O109 0.032(6) 0.025(6) 0.035(7) 0.008(6) -0.002(5) 0.018(5)
O110 0.013(7) 0.027(8) 0.047(9) 0.003(7) -0.006(6) -0.002(6)
O111 0.011(6) 0.015(6) 0.027(7) -0.003(6) 0.001(5) 0.001(5)
O112 0.021(7) 0.012(6) 0.021(7) 0.001(5) 0.005(5) 0.000(5)
O113 0.023(6) 0.007(5) 0.021(6) 0.003(5) 0.000(5) 0.002(5)
O114 0.022(7) 0.019(7) 0.022(7) -0.003(6) -0.004(6) 0.008(6)
O115 0.020(6) 0.014(5) 0.018(6) -0.007(5) 0.004(5) 0.001(5)
O116 0.009(5) 0.013(5) 0.014(5) 0.007(4) -0.001(4) 0.004(4)
O117 0.024(7) 0.017(7) 0.023(7) 0.011(6) 0.002(6) 0.001(6)
O118 0.029(8) 0.024(8) 0.073(12) -0.008(8) -0.009(8) -0.008(7)
O119 0.042(9) 0.027(8) 0.036(9) -0.008(7) -0.008(7) -0.004(7)
O120 0.040(9) 0.005(6) 0.036(8) -0.001(6) 0.001(7) -0.003(6)
Na1 0.071(7) 0.031(5) 0.066(7) -0.014(5) 0.006(6) 0.005(5)
Na2 0.072(11) 0.054(9) 0.046(9) 0.000 -0.005(8) 0.000
Na3 0.079(10) 0.075(9) 0.076(9) -0.012(8) 0.011(8) 0.012(8)
Na4 0.058(6) 0.087(7) 0.067(6) 0.004(6) 0.009(5) -0.006(5)
Na5 0.090(7) 0.075(7) 0.086(7) 0.003(6) 0.013(6) -0.012(6)
Na6 0.078(10) 0.070(9) 0.073(9) -0.011(8) -0.003(8) 0.011(8)
Na7 0.077(7) 0.067(7) 0.080(7) 0.000(5) -0.002(5) 0.001(5)
Na8 0.080(13) 0.076(13) 0.085(13) 0.008(9) 0.002(9) -0.007(9)
Na9 0.086(10) 0.076(9) 0.081(10) 0.022(8) 0.017(8) -0.030(8)
Na10 0.065(10) 0.080(11) 0.064(10) -0.003(8) 0.006(8) -0.003(8)
K1 0.020(2) 0.0134(19) 0.024(2) 0.0026(17) 0.0002(17) 0.0034(16)
K2 0.046(3) 0.015(2) 0.022(2) 0.0020(18) 0.004(2) 0.0094(19)
K3 0.019(3) 0.017(3) 0.032(4) 0.003(3) -0.003(3) 0.008(2)
K4 0.034(3) 0.026(2) 0.034(3) 0.004(2) 0.006(2) 0.002(2)
K5 0.038(3) 0.034(3) 0.028(3) 0.009(2) 0.001(2) 0.016(2)
K6 0.052(4) 0.046(3) 0.053(4) 0.006(3) 0.008(3) 0.003(3)
K7 0.069(4) 0.048(3) 0.065(4) 0.015(3) 0.005(3) 0.031(3)
OW1 0.054(12) 0.091(15) 0.040(11) -0.019(10) 0.011(9) -0.026(11)
OW2 0.035(10) 0.035(9) 0.095(14) -0.020(10) 0.005(9) -0.013(8)
OW10 0.032(6) 0.055(7) 0.064(7) 0.014(6) 0.001(5) 0.007(5)
C1 0.046(8) 0.052(9) 0.054(9) -0.001(6) 0.001(6) 0.006(6)
C2 0.087(13) 0.089(13) 0.074(13) 0.003(9) -0.004(9) -0.020(9)
N2 0.025(6) 0.024(6) 0.023(6) -0.008(5) 0.013(5) -0.001(5)
N3 0.065(16) 0.089(19) 0.052(15) 0.001(14) -0.022(13) -0.013(14)
N1 0.056(14) 0.044(13) 0.066(16) 0.007(12) -0.014(12) 0.021(11)
C3 0.049(18) 0.14(3) 0.06(2) 0.04(2) 0.023(15) 0.050(19)

loop_
_atom_type_symbol
_atom_type_description
_atom_type_scat_dispersion_real
_atom_type_scat_dispersion_imag
_atom_type_scat_source
C C 0.0033 0.0016 'International Tables Vol C Tables 4.2.6.8 and 6.1.1.4'
H H 0.0000 0.0000 'International Tables Vol C Tables 4.2.6.8 and 6.1.1.4'
O O 0.0106 0.0060 'International Tables Vol C Tables 4.2.6.8 and 6.1.1.4'
W W -0.8490 6.8722 'International Tables Vol C Tables 4.2.6.8 and 6.1.1.4'
Tb Tb -0.1723 4.1537 'International Tables Vol C Tables 4.2.6.8 and 6.1.1.4'
K K 0.2009 0.2494 'International Tables Vol C Tables 4.2.6.8 and 6.1.1.4'
Fe Fe 0.3463 0.8444 'International Tables Vol C Tables 4.2.6.8 and 6.1.1.4'
Si Si 0.0817 0.0704 'International Tables Vol C Tables 4.2.6.8 and 6.1.1.4'
N N 0.0061 0.0033 'International Tables Vol C Tables 4.2.6.8 and 6.1.1.4'
Na Na 0.0362 0.0249 'International Tables Vol C Tables 4.2.6.8 and 6.1.1.4'

loop_
_geom_angle_atom_site_label_1
_geom_angle_atom_site_label_2
_geom_angle_atom_site_label_3
_geom_angle
_geom_angle_site_symmetry_1
_geom_angle_site_symmetry_3
_geom_angle_publ_flag
O112 W1 O102 105.1(6) . . ?
O112 W1 O20 99.4(5) . . ?
O102 W1 O20 94.9(5) . . ?
O112 W1 O17 97.1(5) . . ?
O102 W1 O17 156.7(5) . . ?
O20 W1 O17 88.0(5) . . ?
O112 W1 O4 94.9(5) . . ?
O102 W1 O4 87.8(5) . . ?
O20 W1 O4 164.1(5) . . ?
O17 W1 O4 83.5(5) . . ?
O112 W1 O100 168.8(5) . . ?
O102 W1 O100 85.6(5) . . ?
O20 W1 O100 82.9(4) . . ?
O17 W1 O100 71.9(4) . . ?
O4 W1 O100 81.7(4) . . ?
O112 W1 K1 92.9(4) . . ?
O102 W1 K1 39.3(4) . . ?
O20 W1 K1 59.8(4) . . ?
O17 W1 K1 147.4(3) . . ?
O4 W1 K1 126.5(3) . . ?
O100 W1 K1 97.7(3) . . ?
O52 W2 O48 101.9(6) . . ?
O52 W2 O17 98.7(6) . . ?
O48 W2 O17 95.5(5) . . ?
O52 W2 O78 99.1(6) . . ?
O48 W2 O78 95.6(5) . . ?
O17 W2 O78 156.6(5) . . ?
O52 W2 O57 91.0(5) . . ?
O48 W2 O57 166.9(5) . . ?
O17 W2 O57 84.7(5) . . ?
O78 W2 O57 80.0(5) . . ?
O52 W2 O100 171.2(5) . . ?
O48 W2 O100 85.3(5) . . ?
O17 W2 O100 75.2(5) . . ?
O78 W2 O100 85.2(5) . . ?
O57 W2 O100 82.1(5) . . ?
O63 W3 O80 99.5(6) . . ?
O63 W3 O19 98.1(5) . . ?
O80 W3 O19 95.7(5) . . ?
O63 W3 O90 99.5(6) . . ?
O80 W3 O90 93.3(5) . . ?
O19 W3 O90 158.6(5) . . ?
O63 W3 O114 95.0(5) . . ?
O80 W3 O114 165.3(5) . . ?
O19 W3 O114 84.3(5) . . ?
O90 W3 O114 82.2(5) . . ?
O63 W3 O66 173.4(5) . . ?
O80 W3 O66 83.6(5) . . ?
O19 W3 O66 75.8(4) . . ?
O90 W3 O66 86.1(5) . . ?
O114 W3 O66 82.2(5) . . ?
O13 W4 O62 103.8(6) . . ?
O13 W4 O86 102.0(5) . . ?
O62 W4 O86 97.3(5) . . ?
O13 W4 O36 96.6(5) . . ?
O62 W4 O36 91.8(5) . . ?
O86 W4 O36 156.6(5) . . ?
O13 W4 O22 92.7(5) . . ?
O62 W4 O22 162.5(5) . . ?
O86 W4 O22 84.7(5) . . ?
O36 W4 O22 80.4(5) . . ?
O13 W4 O69 166.2(5) . . ?
O62 W4 O69 90.1(5) . . ?
O86 W4 O69 76.2(5) . . ?
O36 W4 O69 82.3(5) . . ?
O22 W4 O69 73.4(4) . . ?
O13 W4 K1 95.1(4) . . ?
O62 W4 K1 54.7(4) . . ?
O86 W4 K1 45.7(4) . . ?
O36 W4 K1 146.4(4) . . ?
O22 W4 K1 130.4(4) . . ?
O69 W4 K1 93.3(3) . . ?
O13 W4 K2 76.3(4) . 7_556 ?
O62 W4 K2 133.0(4) . 7_556 ?
O86 W4 K2 129.2(4) . 7_556 ?
O36 W4 K2 42.9(4) . 7_556 ?
O22 W4 K2 45.4(3) . 7_556 ?
O69 W4 K2 94.1(3) . 7_556 ?
K1 W4 K2 169.30(9) . 7_556 ?
O13 W4 K3 28.1(4) . . ?
O62 W4 K3 81.0(4) . . ?
O86 W4 K3 89.0(4) . . ?
O36 W4 K3 113.7(3) . . ?
O22 W4 K3 116.5(3) . . ?
O69 W4 K3 161.7(3) . . ?
K1 W4 K3 68.49(7) . . ?
K2 W4 K3 103.75(7) 7_556 . ?
O14 W5 O39 99.9(6) . . ?
O14 W5 O22 103.0(5) . . ?
O39 W5 O22 92.5(5) . . ?
O14 W5 O23 101.9(5) . . ?
O39 W5 O23 90.5(5) . . ?
O22 W5 O23 154.0(5) . . ?
O14 W5 O56 100.5(6) . . ?
O39 W5 O56 159.4(5) . . ?
O22 W5 O56 85.8(5) . . ?
O23 W5 O56 82.4(5) . . ?
O14 W5 O69 174.7(5) . . ?
O39 W5 O69 76.1(4) . . ?
O22 W5 O69 73.9(4) . . ?
O23 W5 O69 81.8(4) . . ?
O56 W5 O69 83.7(5) . . ?
O14 W5 K2 88.1(4) . 7_556 ?
O39 W5 K2 136.2(3) . 7_556 ?
O22 W5 K2 44.0(4) . 7_556 ?
O23 W5 K2 130.2(4) . 7_556 ?
O56 W5 K2 47.8(4) . 7_556 ?
O69 W5 K2 92.5(3) . 7_556 ?
O84 W6 O74 103.4(6) . . ?
O84 W6 O36 101.6(6) . . ?
O74 W6 O36 95.4(5) . . ?
O84 W6 O60 100.6(6) . . ?
O74 W6 O60 93.1(5) . . ?
O36 W6 O60 153.7(5) . . ?
O84 W6 O32 91.9(5) . . ?
O74 W6 O32 164.4(5) . . ?
O36 W6 O32 84.1(5) . . ?
O60 W6 O32 81.1(5) . . ?
O84 W6 O115 163.4(5) . . ?
O74 W6 O115 92.2(5) . . ?
O36 W6 O115 82.3(5) . . ?
O60 W6 O115 72.5(5) . . ?
O32 W6 O115 72.3(4) . . ?
O84 W6 K6 44.6(4) . . ?
O74 W6 K6 59.1(4) . . ?
O36 W6 K6 109.2(4) . . ?
O60 W6 K6 96.6(4) . . ?
O32 W6 K6 135.7(4) . . ?
O115 W6 K6 149.2(3) . . ?
O84 W6 K2 78.1(4) . 7_556 ?
O74 W6 K2 138.1(4) . 7_556 ?
O36 W6 K2 44.9(4) . 7_556 ?
O60 W6 K2 128.3(4) . 7_556 ?
O32 W6 K2 47.7(3) . 7_556 ?
O115 W6 K2 94.2(3) . 7_556 ?
K6 W6 K2 114.23(11) . 7_556 ?
O75 W7 O56 103.0(6) . . ?
O75 W7 O32 102.1(6) . . ?
O56 W7 O32 93.8(5) . . ?
O75 W7 O96 98.1(6) . . ?
O56 W7 O96 157.8(6) . . ?
O32 W7 O96 88.4(5) . . ?
O75 W7 O98 100.3(6) . . ?
O56 W7 O98 84.8(5) . . ?
O32 W7 O98 157.2(5) . . ?
O96 W7 O98 84.7(5) . . ?
O75 W7 O115 170.1(6) . . ?
O56 W7 O115 86.6(5) . . ?
O32 W7 O115 74.3(5) . . ?
O96 W7 O115 72.7(5) . . ?
O98 W7 O115 82.9(5) . . ?
O75 W7 K2 89.0(5) . 7_556 ?
O56 W7 K2 51.3(4) . 7_556 ?
O32 W7 K2 48.6(4) . 7_556 ?
O96 W7 K2 136.8(4) . 7_556 ?
O98 W7 K2 136.0(4) . 7_556 ?
O115 W7 K2 95.2(3) . 7_556 ?
O75 W7 K7 81.9(5) . 3_455 ?
O56 W7 K7 129.5(4) . 3_455 ?
O32 W7 K7 134.9(4) . 3_455 ?
O96 W7 K7 47.0(4) . 3_455 ?
O98 W7 K7 45.5(4) . 3_455 ?
O115 W7 K7 94.1(3) . 3_455 ?
K2 W7 K7 170.76(12) 7_556 3_455 ?
O76 W8 O91 103.9(6) . . ?
O76 W8 O40 102.8(6) . . ?
O91 W8 O40 93.2(6) . . ?
O76 W8 O72 99.5(6) . . ?
O91 W8 O72 88.5(6) . . ?
O40 W8 O72 156.6(6) . . ?
O76 W8 O108 97.8(6) . . ?
O91 W8 O108 157.7(6) . . ?
O40 W8 O108 86.6(6) . . ?
O72 W8 O108 83.1(6) . . ?
O76 W8 O103 167.3(5) . . ?
O91 W8 O103 85.9(5) . . ?
O40 W8 O103 84.5(5) . . ?
O72 W8 O103 72.3(5) . . ?
O108 W8 O103 71.9(5) . . ?
O88 W9 O57 100.9(6) . . ?
O88 W9 O35 99.7(6) . . ?
O57 W9 O35 91.9(5) . . ?
O88 W9 O51 100.8(6) . . ?
O57 W9 O51 87.4(5) . . ?
O35 W9 O51 159.2(5) . . ?
O88 W9 O83 101.2(6) . . ?
O57 W9 O83 157.7(5) . . ?
O35 W9 O83 87.7(5) . . ?
O51 W9 O83 85.2(5) . . ?
O88 W9 O58 171.9(6) . . ?
O57 W9 O58 85.3(5) . . ?
O35 W9 O58 74.6(5) . . ?
O51 W9 O58 84.6(5) . . ?
O83 W9 O58 73.1(5) . . ?
O88 W9 K7 86.6(5) . 3_455 ?
O57 W9 K7 133.5(4) . 3_455 ?
O35 W9 K7 132.4(4) . 3_455 ?
O51 W9 K7 46.3(4) . 3_455 ?
O83 W9 K7 45.1(4) . 3_455 ?
O58 W9 K7 93.0(3) . 3_455 ?
O24 W10 O31 102.0(5) . . ?
O24 W10 O111 101.1(6) . . ?
O31 W10 O111 92.3(5) . . ?
O24 W10 O15 101.0(6) . . ?
O31 W10 O15 93.0(5) . . ?
O111 W10 O15 155.6(5) . . ?
O24 W10 O29 98.6(5) . . ?
O31 W10 O29 159.2(5) . . ?
O111 W10 O29 86.2(5) . . ?
O15 W10 O29 80.5(5) . . ?
O24 W10 O79 176.0(5) . . ?
O31 W10 O79 76.5(5) . . ?
O111 W10 O79 75.3(5) . . ?
O15 W10 O79 82.8(5) . . ?
O29 W10 O79 83.1(5) . . ?
O24 W10 K4 85.4(4) . 7_556 ?
O31 W10 K4 135.6(4) . 7_556 ?
O111 W10 K4 43.6(4) . 7_556 ?
O15 W10 K4 129.0(4) . 7_556 ?
O29 W10 K4 48.6(4) . 7_556 ?
O79 W10 K4 93.0(3) . 7_556 ?
O53 W11 O116 103.9(5) . . ?
O53 W11 O27 102.4(5) . . ?
O116 W11 O27 97.0(5) . . ?
O53 W11 O28 98.9(5) . . ?
O116 W11 O28 91.5(5) . . ?
O27 W11 O28 154.3(5) . . ?
O53 W11 O111 92.9(5) . . ?
O116 W11 O111 162.4(5) . . ?
O27 W11 O111 84.3(5) . . ?
O28 W11 O111 80.5(5) . . ?
O53 W11 O79 166.5(5) . . ?
O116 W11 O79 89.6(5) . . ?
O27 W11 O79 75.2(4) . . ?
O28 W11 O79 80.6(4) . . ?
O111 W11 O79 73.7(4) . . ?
O53 W11 K1 95.4(4) . . ?
O116 W11 K1 54.8(3) . . ?
O27 W11 K1 45.5(4) . . ?
O28 W11 K1 145.8(4) . . ?
O111 W11 K1 129.7(3) . . ?
O79 W11 K1 92.2(3) . . ?
O53 W11 K4 77.1(4) . 7_556 ?
O116 W11 K4 133.8(3) . 7_556 ?
O27 W11 K4 128.3(4) . 7_556 ?
O28 W11 K4 44.2(4) . 7_556 ?
O111 W11 K4 44.7(3) . 7_556 ?
O79 W11 K4 93.7(3) . 7_556 ?
K1 W11 K4 169.49(9) . 7_556 ?
O53 W11 K3 29.3(4) . . ?
O116 W11 K3 80.1(4) . . ?
O27 W11 K3 88.8(3) . . ?
O28 W11 K3 116.6(3) . . ?
O111 W11 K3 117.5(3) . . ?
O79 W11 K3 159.9(3) . . ?
K1 W11 K3 67.74(7) . . ?
K4 W11 K3 105.87(8) 7_556 . ?
O109 W12 O98 100.7(6) . . ?
O109 W12 O23 100.8(6) . . ?
O98 W12 O23 87.5(5) . . ?
O109 W12 O49 99.3(6) . . ?
O98 W12 O49 159.9(5) . . ?
O23 W12 O49 90.4(5) . . ?
O109 W12 O83 99.9(5) . . ?
O98 W12 O83 87.4(5) . . ?
O23 W12 O83 159.2(5) . . ?
O49 W12 O83 87.5(5) . . ?
O109 W12 O58 171.1(5) . . ?
O98 W12 O58 85.8(5) . . ?
O23 W12 O58 85.4(5) . . ?
O49 W12 O58 74.2(5) . . ?
O83 W12 O58 74.1(4) . . ?
O109 W12 K7 84.3(5) . 3_455 ?
O98 W12 K7 47.0(4) . 3_455 ?
O23 W12 K7 134.0(4) . 3_455 ?
O49 W12 K7 134.3(4) . 3_455 ?
O83 W12 K7 47.5(4) . 3_455 ?
O58 W12 K7 96.0(3) . 3_455 ?
O46 W13 O50 104.9(5) . . ?
O46 W13 O67 101.1(5) . . ?
O50 W13 O67 97.2(5) . . ?
O46 W13 O70 98.1(5) . . ?
O50 W13 O70 89.7(5) . . ?
O67 W13 O70 157.2(5) . . ?
O46 W13 O18 93.5(5) . . ?
O50 W13 O18 160.8(5) . . ?
O67 W13 O18 84.3(5) . . ?
O70 W13 O18 82.3(5) . . ?
O46 W13 O87 166.2(5) . . ?
O50 W13 O87 88.8(5) . . ?
O67 W13 O87 75.8(5) . . ?
O70 W13 O87 82.6(5) . . ?
O18 W13 O87 72.9(4) . . ?
O46 W13 K1 94.8(4) . . ?
O50 W13 K1 56.7(4) . . ?
O67 W13 K1 43.8(3) . . ?
O70 W13 K1 146.1(3) . . ?
O18 W13 K1 128.1(3) . . ?
O87 W13 K1 92.0(3) . . ?
O46 W13 K6 76.6(4) . 7_556 ?
O50 W13 K6 133.5(4) . 7_556 ?
O67 W13 K6 128.6(3) . 7_556 ?
O70 W13 K6 45.3(4) . 7_556 ?
O18 W13 K6 45.5(3) . 7_556 ?
O87 W13 K6 94.7(3) . 7_556 ?
K1 W13 K6 167.79(10) . 7_556 ?
O46 W13 K3 29.2(4) . . ?
O50 W13 K3 82.3(4) . . ?
O67 W13 K3 86.1(4) . . ?
O70 W13 K3 116.5(3) . . ?
O18 W13 K3 116.9(3) . . ?
O87 W13 K3 158.7(3) . . ?
K1 W13 K3 66.87(7) . . ?
K6 W13 K3 105.49(9) 7_556 . ?
O43 W14 O37 104.5(5) . . ?
O43 W14 O61 100.9(5) . . ?
O37 W14 O61 93.6(5) . . ?
O43 W14 O21 97.8(5) . . ?
O37 W14 O21 156.7(5) . . ?
O61 W14 O21 88.7(5) . . ?
O43 W14 O40 93.8(6) . . ?
O37 W14 O40 88.8(5) . . ?
O61 W14 O40 164.0(5) . . ?
O21 W14 O40 82.9(5) . . ?
O43 W14 O94 169.3(5) . . ?
O37 W14 O94 85.9(5) . . ?
O61 W14 O94 80.7(5) . . ?
O21 W14 O94 71.6(5) . . ?
O40 W14 O94 83.7(5) . . ?
O43 W14 K1 91.4(4) . . ?
O37 W14 K1 38.2(4) . . ?
O61 W14 K1 60.6(4) . . ?
O21 W14 K1 149.2(4) . . ?
O40 W14 K1 125.9(4) . . ?
O94 W14 K1 98.5(3) . . ?
O93 W15 O95 100.3(6) . . ?
O93 W15 O114 102.7(6) . . ?
O95 W15 O114 93.1(5) . . ?
O93 W15 O73 100.2(6) . . ?
O95 W15 O73 87.2(5) . . ?
O114 W15 O73 156.6(5) . . ?
O93 W15 O92 100.6(5) . . ?
O95 W15 O92 158.7(5) . . ?
O114 W15 O92 86.1(5) . . ?
O73 W15 O92 85.3(6) . . ?
O93 W15 O97 171.5(5) . . ?
O95 W15 O97 75.4(5) . . ?
O114 W15 O97 84.9(5) . . ?
O73 W15 O97 72.5(5) . . ?
O92 W15 O97 83.4(5) . . ?
O34 W16 O64 102.4(6) . . ?
O34 W16 O16 103.6(6) . . ?
O64 W16 O16 92.9(5) . . ?
O34 W16 O55 99.2(6) . . ?
O64 W16 O55 90.0(5) . . ?
O16 W16 O55 155.7(5) . . ?
O34 W16 O95 98.0(6) . . ?
O64 W16 O95 159.2(5) . . ?
O16 W16 O95 86.1(5) . . ?
O55 W16 O95 82.7(5) . . ?
O34 W16 O97 167.1(5) . . ?
O64 W16 O97 87.4(5) . . ?
O16 W16 O97 84.0(5) . . ?
O55 W16 O97 72.0(5) . . ?
O95 W16 O97 71.9(4) . . ?
O10 W17 O47 103.0(6) . . ?
O10 W17 O4 103.3(6) . . ?
O47 W17 O4 92.7(5) . . ?
O10 W17 O49 98.7(6) . . ?
O47 W17 O49 90.0(5) . . ?
O4 W17 O49 156.7(5) . . ?
O10 W17 O35 96.0(6) . . ?
O47 W17 O35 160.5(5) . . ?
O4 W17 O35 87.4(5) . . ?
O49 W17 O35 82.5(5) . . ?
O10 W17 O58 165.7(5) . . ?
O47 W17 O58 87.9(5) . . ?
O4 W17 O58 85.1(5) . . ?
O49 W17 O58 71.8(5) . . ?
O35 W17 O58 72.6(5) . . ?
O12 W18 O42 103.2(6) . . ?
O12 W18 O28 102.8(5) . . ?
O42 W18 O28 94.8(5) . . ?
O12 W18 O113 101.0(5) . . ?
O42 W18 O113 92.8(5) . . ?
O28 W18 O113 152.6(5) . . ?
O12 W18 O26 92.0(5) . . ?
O42 W18 O26 164.7(5) . . ?
O28 W18 O26 83.1(5) . . ?
O113 W18 O26 82.8(5) . . ?
O12 W18 O44 162.4(5) . . ?
O42 W18 O44 93.2(5) . . ?
O28 W18 O44 81.8(4) . . ?
O113 W18 O44 71.5(4) . . ?
O26 W18 O44 71.5(4) . . ?
O12 W18 K2 47.4(4) . . ?
O42 W18 K2 56.0(4) . . ?
O28 W18 K2 108.1(4) . . ?
O113 W18 K2 97.9(4) . . ?
O26 W18 K2 139.0(3) . . ?
O44 W18 K2 147.6(3) . . ?
O12 W18 K4 78.0(4) . 7_556 ?
O42 W18 K4 136.8(4) . 7_556 ?
O28 W18 K4 44.8(4) . 7_556 ?
O113 W18 K4 129.9(4) . 7_556 ?
O26 W18 K4 47.6(3) . 7_556 ?
O44 W18 K4 94.4(3) . 7_556 ?
K2 W18 K4 114.50(11) . 7_556 ?
O106 W19 O78 102.1(6) . . ?
O106 W19 O51 101.1(6) . . ?
O78 W19 O51 86.7(6) . . ?
O106 W19 O60 97.8(6) . . ?
O78 W19 O60 91.8(5) . . ?
O51 W19 O60 160.9(5) . . ?
O106 W19 O96 99.1(6) . . ?
O78 W19 O96 158.7(5) . . ?
O51 W19 O96 87.2(6) . . ?
O60 W19 O96 87.4(5) . . ?
O106 W19 O115 170.4(5) . . ?
O78 W19 O115 83.5(5) . . ?
O51 W19 O115 86.9(5) . . ?
O60 W19 O115 74.0(5) . . ?
O96 W19 O115 75.8(5) . . ?
O106 W19 Na4 54.5(5) . 1_455 ?
O78 W19 Na4 128.3(4) . 1_455 ?
O51 W19 Na4 138.1(4) . 1_455 ?
O60 W19 Na4 54.5(4) . 1_455 ?
O96 W19 Na4 67.2(4) . 1_455 ?
O115 W19 Na4 115.8(4) . 1_455 ?
O106 W19 K7 86.4(4) . 3_455 ?
O78 W19 K7 132.7(4) . 3_455 ?
O51 W19 K7 46.2(4) . 3_455 ?
O60 W19 K7 133.6(4) . 3_455 ?
O96 W19 K7 46.5(4) . 3_455 ?
O115 W19 K7 95.5(3) . 3_455 ?
Na4 W19 K7 94.7(2) 1_455 3_455 ?
O117 W20 O41 105.8(5) . . ?
O117 W20 O82 100.3(5) . . ?
O41 W20 O82 93.8(5) . . ?
O117 W20 O19 95.3(5) . . ?
O41 W20 O19 158.1(5) . . ?
O82 W20 O19 88.3(5) . . ?
O117 W20 O16 95.3(5) . . ?
O41 W20 O16 87.7(5) . . ?
O82 W20 O16 163.3(5) . . ?
O19 W20 O16 84.3(5) . . ?
O117 W20 O66 167.9(5) . . ?
O41 W20 O66 85.9(5) . . ?
O82 W20 O66 81.6(4) . . ?
O19 W20 O66 72.8(4) . . ?
O16 W20 O66 81.9(4) . . ?
O117 W20 K1 93.7(4) . . ?
O41 W20 K1 39.3(4) . . ?
O82 W20 K1 58.8(3) . . ?
O19 W20 K1 146.9(3) . . ?
O16 W20 K1 126.5(3) . . ?
O66 W20 K1 97.3(3) . . ?
O101 W21 O77 101.8(6) . . ?
O101 W21 O21 98.9(6) . . ?
O77 W21 O21 96.0(6) . . ?
O101 W21 O65 99.8(6) . . ?
O77 W21 O65 94.1(6) . . ?
O21 W21 O65 156.3(5) . . ?
O101 W21 O59 92.3(6) . . ?
O77 W21 O59 165.9(5) . . ?
O21 W21 O59 82.6(5) . . ?
O65 W21 O59 82.3(6) . . ?
O101 W21 O94 172.4(6) . . ?
O77 W21 O94 83.8(5) . . ?
O21 W21 O94 75.1(5) . . ?
O65 W21 O94 84.9(5) . . ?
O59 W21 O94 82.3(5) . . ?
O8 W22 O92 102.8(6) . . ?
O8 W22 O30 99.8(6) . . ?
O92 W22 O30 88.4(6) . . ?
O8 W22 O90 100.6(6) . . ?
O92 W22 O90 87.7(5) . . ?
O30 W22 O90 159.6(5) . . ?
O8 W22 O113 96.8(6) . . ?
O92 W22 O113 160.4(5) . . ?
O30 W22 O113 87.6(5) . . ?
O90 W22 O113 89.4(5) . . ?
O8 W22 O44 169.4(5) . . ?
O92 W22 O44 86.8(5) . . ?
O30 W22 O44 75.9(5) . . ?
O90 W22 O44 83.9(5) . . ?
O113 W22 O44 73.5(4) . . ?
O8 W22 K7 51.3(5) . . ?
O92 W22 K7 153.4(4) . . ?
O30 W22 K7 90.2(4) . . ?
O90 W22 K7 102.1(4) . . ?
O113 W22 K7 45.9(3) . . ?
O44 W22 K7 118.5(3) . . ?
O38 W23 O11 100.3(7) . . ?
O38 W23 O1 100.4(6) . . ?
O11 W23 O1 88.0(6) . . ?
O38 W23 O105 100.4(6) . . ?
O11 W23 O105 159.2(6) . . ?
O1 W23 O105 86.5(6) . . ?
O38 W23 O72 100.7(6) . . ?
O11 W23 O72 88.3(6) . . ?
O1 W23 O72 158.9(6) . . ?
O105 W23 O72 89.6(6) . . ?
O38 W23 O103 173.1(6) . . ?
O11 W23 O103 75.3(5) . . ?
O1 W23 O103 84.9(5) . . ?
O105 W23 O103 84.3(5) . . ?
O72 W23 O103 74.1(5) . . ?
O119 W24 O54 100.7(6) . . ?
O119 W24 O55 100.6(6) . . ?
O54 W24 O55 158.7(5) . . ?
O119 W24 O15 101.7(6) . . ?
O54 W24 O15 86.4(6) . . ?
O55 W24 O15 90.4(5) . . ?
O119 W24 O73 100.4(6) . . ?
O54 W24 O73 88.2(6) . . ?
O55 W24 O73 86.9(6) . . ?
O15 W24 O73 157.8(6) . . ?
O119 W24 O97 172.2(6) . . ?
O54 W24 O97 84.6(5) . . ?
O55 W24 O97 74.2(5) . . ?
O15 W24 O97 84.3(5) . . ?
O73 W24 O97 73.8(5) . . ?
O6 W25 O71 101.5(6) . . ?
O6 W25 O70 102.7(6) . . ?
O71 W25 O70 94.7(5) . . ?
O6 W25 O110 99.1(6) . . ?
O71 W25 O110 91.9(5) . . ?
O70 W25 O110 155.5(6) . . ?
O6 W25 O68 93.2(6) . . ?
O71 W25 O68 164.9(6) . . ?
O70 W25 O68 85.2(5) . . ?
O110 W25 O68 82.5(5) . . ?
O6 W25 O89 163.2(5) . . ?
O71 W25 O89 93.2(5) . . ?
O70 W25 O89 83.9(5) . . ?
O110 W25 O89 72.2(5) . . ?
O68 W25 O89 71.7(5) . . ?
O6 W25 K4 43.4(4) . . ?
O71 W25 K4 58.2(4) . . ?
O70 W25 K4 103.0(4) . . ?
O110 W25 K4 100.5(4) . . ?
O68 W25 K4 136.6(4) . . ?
O89 W25 K4 150.7(3) . . ?
O6 W25 K6 80.0(4) . 7_556 ?
O71 W25 K6 136.7(4) . 7_556 ?
O70 W25 K6 44.4(4) . 7_556 ?
O110 W25 K6 131.0(4) . 7_556 ?
O68 W25 K6 49.0(4) . 7_556 ?
O89 W25 K6 94.8(3) . 7_556 ?
K4 W25 K6 110.14(11) . 7_556 ?
O85 W26 O68 100.1(6) . . ?
O85 W26 O99 102.6(6) . . ?
O68 W26 O99 92.4(5) . . ?
O85 W26 O1 101.9(6) . . ?
O68 W26 O1 157.8(5) . . ?
O99 W26 O1 85.3(6) . . ?
O85 W26 O45 99.6(6) . . ?
O68 W26 O45 88.4(6) . . ?
O99 W26 O45 157.3(5) . . ?
O1 W26 O45 85.5(6) . . ?
O85 W26 O89 170.3(6) . . ?
O68 W26 O89 74.7(5) . . ?
O99 W26 O89 85.9(5) . . ?
O1 W26 O89 83.1(5) . . ?
O45 W26 O89 72.4(5) . . ?
O85 W26 K6 86.6(5) . 7_556 ?
O68 W26 K6 49.1(4) . 7_556 ?
O99 W26 K6 49.7(4) . 7_556 ?
O1 W26 K6 134.9(4) . 7_556 ?
O45 W26 K6 137.3(5) . 7_556 ?
O89 W26 K6 95.8(3) . 7_556 ?
O9 W27 O33 100.8(6) . . ?
O9 W27 O18 101.2(6) . . ?
O33 W27 O18 92.2(5) . . ?
O9 W27 O105 101.8(6) . . ?
O33 W27 O105 90.9(5) . . ?
O18 W27 O105 155.8(5) . . ?
O9 W27 O99 99.8(6) . . ?
O33 W27 O99 159.3(5) . . ?
O18 W27 O99 86.0(5) . . ?
O105 W27 O99 82.7(5) . . ?
O9 W27 O87 175.3(5) . . ?
O33 W27 O87 76.9(4) . . ?
O18 W27 O87 74.9(5) . . ?
O105 W27 O87 82.4(5) . . ?
O99 W27 O87 82.8(4) . . ?
O9 W27 K6 85.4(4) . 7_556 ?
O33 W27 K6 135.1(4) . 7_556 ?
O18 W27 K6 43.4(4) . 7_556 ?
O105 W27 K6 131.7(4) . 7_556 ?
O99 W27 K6 49.1(4) . 7_556 ?
O87 W27 K6 93.3(3) . 7_556 ?
O7 W28 O59 104.1(7) . . ?
O7 W28 O108 100.3(7) . . ?
O59 W28 O108 93.0(6) . . ?
O7 W28 O107 100.0(7) . . ?
O59 W28 O107 88.5(6) . . ?
O108 W28 O107 158.6(6) . . ?
O7 W28 O11 97.6(6) . . ?
O59 W28 O11 157.9(6) . . ?
O108 W28 O11 86.9(6) . . ?
O107 W28 O11 83.8(6) . . ?
O7 W28 O103 169.7(6) . . ?
O59 W28 O103 85.4(5) . . ?
O108 W28 O103 75.0(5) . . ?
O107 W28 O103 83.8(5) . . ?
O11 W28 O103 73.2(5) . . ?
O120 W29 O26 101.5(6) . . ?
O120 W29 O29 103.2(6) . . ?
O26 W29 O29 93.6(5) . . ?
O120 W29 O54 100.8(6) . . ?
O26 W29 O54 157.4(5) . . ?
O29 W29 O54 84.4(6) . . ?
O120 W29 O30 98.9(6) . . ?
O26 W29 O30 88.0(5) . . ?
O29 W29 O30 157.1(5) . . ?
O54 W29 O30 85.4(6) . . ?
O120 W29 O44 170.0(5) . . ?
O26 W29 O44 74.6(5) . . ?
O29 W29 O44 86.4(5) . . ?
O54 W29 O44 82.8(5) . . ?
O30 W29 O44 72.0(5) . . ?
O120 W29 K4 87.6(5) . 7_556 ?
O26 W29 K4 48.9(4) . 7_556 ?
O29 W29 K4 51.4(4) . 7_556 ?
O54 W29 K4 135.7(4) . 7_556 ?
O30 W29 K4 136.7(4) . 7_556 ?
O44 W29 K4 96.3(3) . 7_556 ?
O118 W30 O65 101.7(6) . . ?
O118 W30 O45 99.7(7) . . ?
O65 W30 O45 158.5(6) . . ?
O118 W30 O107 99.5(7) . . ?
O65 W30 O107 89.2(6) . . ?
O45 W30 O107 87.2(7) . . ?
O118 W30 O110 100.5(7) . . ?
O65 W30 O110 88.8(6) . . ?
O45 W30 O110 87.4(6) . . ?
O107 W30 O110 160.0(6) . . ?
O118 W30 O89 172.4(6) . . ?
O65 W30 O89 83.3(5) . . ?
O45 W30 O89 75.4(6) . . ?
O107 W30 O89 86.2(5) . . ?
O110 W30 O89 73.8(5) . . ?
O100 Si1 O115 112.0(6) . . ?
O100 Si1 O69 111.4(6) . . ?
O115 Si1 O69 107.1(7) . . ?
O100 Si1 O58 108.3(6) . . ?
O115 Si1 O58 109.4(6) . . ?
O69 Si1 O58 108.5(6) . . ?
O66 Si2 O79 111.2(7) . . ?
O66 Si2 O97 109.7(7) . . ?
O79 Si2 O97 109.3(7) . . ?
O66 Si2 O44 111.2(6) . . ?
O79 Si2 O44 107.8(7) . . ?
O97 Si2 O44 107.6(6) . . ?
O94 Si3 O103 109.0(7) . . ?
O94 Si3 O89 112.0(7) . . ?
O103 Si3 O89 108.7(7) . . ?
O94 Si3 O87 111.4(7) . . ?
O103 Si3 O87 108.4(7) . . ?
O89 Si3 O87 107.2(7) . . ?
O50 Tb1 O61 85.8(4) . . ?
O50 Tb1 O77 128.2(4) . . ?
O61 Tb1 O77 75.4(4) . . ?
O50 Tb1 O71 75.8(4) . . ?
O61 Tb1 O71 131.5(4) . . ?
O77 Tb1 O71 81.7(4) . . ?
O50 Tb1 O39 135.2(4) . . ?
O61 Tb1 O39 69.6(4) . . ?
O77 Tb1 O39 82.1(4) . . ?
O71 Tb1 O39 147.9(4) . . ?
O50 Tb1 O104 81.7(4) . . ?
O61 Tb1 O104 141.1(4) . . ?
O77 Tb1 O104 139.2(4) . . ?
O71 Tb1 O104 80.4(4) . . ?
O39 Tb1 O104 94.4(4) . . ?
O50 Tb1 O86 72.3(4) . . ?
O61 Tb1 O86 66.4(4) . . ?
O77 Tb1 O86 135.2(4) . . ?
O71 Tb1 O86 141.8(4) . . ?
O39 Tb1 O86 63.6(4) . . ?
O104 Tb1 O86 74.7(4) . . ?
O50 Tb1 O5 140.6(4) . . ?
O61 Tb1 O5 133.5(4) . . ?
O77 Tb1 O5 71.5(4) . . ?
O71 Tb1 O5 74.5(4) . . ?
O39 Tb1 O5 74.2(4) . . ?
O104 Tb1 O5 68.5(4) . . ?
O86 Tb1 O5 120.5(4) . . ?
O50 Tb1 Fe3 98.6(3) . . ?
O61 Tb1 Fe3 37.9(3) . . ?
O77 Tb1 Fe3 95.0(3) . . ?
O71 Tb1 Fe3 169.1(3) . . ?
O39 Tb1 Fe3 40.2(3) . . ?
O104 Tb1 Fe3 108.3(3) . . ?
O86 Tb1 Fe3 40.2(3) . . ?
O5 Tb1 Fe3 114.4(3) . . ?
O50 Tb1 K4 93.3(3) . . ?
O61 Tb1 K4 179.0(3) . . ?
O77 Tb1 K4 104.9(3) . . ?
O71 Tb1 K4 47.8(3) . . ?
O39 Tb1 K4 111.3(3) . . ?
O104 Tb1 K4 38.9(3) . . ?
O86 Tb1 K4 113.7(3) . . ?
O5 Tb1 K4 47.4(3) . . ?
Fe3 Tb1 K4 142.76(8) . . ?
O50 Tb1 K1 45.2(3) . . ?
O61 Tb1 K1 51.9(3) . . ?
O77 Tb1 K1 125.3(3) . . ?
O71 Tb1 K1 120.5(3) . . ?
O39 Tb1 K1 91.4(3) . . ?
O104 Tb1 K1 95.3(3) . . ?
O86 Tb1 K1 36.6(3) . . ?
O5 Tb1 K1 156.8(3) . . ?
Fe3 Tb1 K1 53.41(7) . . ?
K4 Tb1 K1 127.49(8) . . ?
O116 Tb2 O80 126.3(4) . . ?
O116 Tb2 O42 74.4(4) . . ?
O80 Tb2 O42 81.0(4) . . ?
O116 Tb2 O82 85.1(4) . . ?
O80 Tb2 O82 74.9(4) . . ?
O42 Tb2 O82 129.4(4) . . ?
O116 Tb2 O3 82.3(4) . . ?
O80 Tb2 O3 139.3(4) . . ?
O42 Tb2 O3 80.4(4) . . ?
O82 Tb2 O3 142.6(4) . . ?
O116 Tb2 O67 74.9(4) . . ?
O80 Tb2 O67 134.9(4) . . ?
O42 Tb2 O67 142.8(4) . . ?
O82 Tb2 O67 67.5(4) . . ?
O3 Tb2 O67 75.2(4) . . ?
O116 Tb2 O33 137.3(4) . . ?
O80 Tb2 O33 80.6(4) . . ?
O42 Tb2 O33 147.9(4) . . ?
O82 Tb2 O33 69.8(4) . . ?
O3 Tb2 O33 96.9(4) . . ?
O67 Tb2 O33 63.9(4) . . ?
O116 Tb2 O2 140.7(4) . . ?
O80 Tb2 O2 72.7(4) . . ?
O42 Tb2 O2 75.9(4) . . ?
O82 Tb2 O2 134.1(4) . . ?
O3 Tb2 O2 67.8(4) . . ?
O67 Tb2 O2 118.3(4) . . ?
O33 Tb2 O2 73.6(4) . . ?
O116 Tb2 Fe2 99.5(3) . . ?
O80 Tb2 Fe2 94.5(3) . . ?
O42 Tb2 Fe2 167.6(3) . . ?
O82 Tb2 Fe2 38.3(3) . . ?
O3 Tb2 Fe2 109.9(3) . . ?
O67 Tb2 Fe2 40.4(3) . . ?
O33 Tb2 Fe2 40.5(3) . . ?
O2 Tb2 Fe2 114.0(3) . . ?
O116 Tb2 K2 94.2(3) . . ?
O80 Tb2 K2 102.2(3) . . ?
O42 Tb2 K2 46.3(3) . . ?
O82 Tb2 K2 175.5(3) . . ?
O3 Tb2 K2 41.4(3) . . ?
O67 Tb2 K2 116.6(3) . . ?
O33 Tb2 K2 113.3(3) . . ?
O2 Tb2 K2 46.5(3) . . ?
Fe2 Tb2 K2 146.01(8) . . ?
O116 Tb2 K1 45.5(3) . . ?
O80 Tb2 K1 124.9(3) . . ?
O42 Tb2 K1 119.5(3) . . ?
O82 Tb2 K1 52.1(3) . . ?
O3 Tb2 K1 95.8(3) . . ?
O67 Tb2 K1 38.5(3) . . ?
O33 Tb2 K1 92.7(3) . . ?
O2 Tb2 K1 156.3(3) . . ?
Fe2 Tb2 K1 54.08(8) . . ?
K2 Tb2 K1 129.72(9) . . ?
O48 Tb3 O74 81.0(4) . . ?
O48 Tb3 O62 127.2(4) . . ?
O74 Tb3 O62 75.2(4) . . ?
O48 Tb3 O20 75.4(4) . . ?
O74 Tb3 O20 130.2(4) . . ?
O62 Tb3 O20 85.2(4) . . ?
O48 Tb3 O27 135.4(4) . . ?
O74 Tb3 O27 142.2(4) . . ?
O62 Tb3 O27 73.2(4) . . ?
O20 Tb3 O27 66.7(4) . . ?
O48 Tb3 O25 137.1(4) . . ?
O74 Tb3 O25 79.6(4) . . ?
O62 Tb3 O25 83.6(4) . . ?
O20 Tb3 O25 143.5(4) . . ?
O27 Tb3 O25 76.8(4) . . ?
O48 Tb3 O81 71.6(4) . . ?
O74 Tb3 O81 76.9(4) . . ?
O62 Tb3 O81 142.4(4) . . ?
O20 Tb3 O81 132.4(4) . . ?
O27 Tb3 O81 118.9(4) . . ?
O25 Tb3 O81 66.9(4) . . ?
O48 Tb3 O31 81.4(4) . . ?
O74 Tb3 O31 149.1(4) . . ?
O62 Tb3 O31 135.3(4) . . ?
O20 Tb3 O31 68.3(4) . . ?
O27 Tb3 O31 63.5(4) . . ?
O25 Tb3 O31 96.6(4) . . ?
O81 Tb3 O31 73.6(4) . . ?
O48 Tb3 Fe1 95.3(3) . . ?
O74 Tb3 Fe1 167.2(3) . . ?
O62 Tb3 Fe1 97.9(3) . . ?
O20 Tb3 Fe1 37.3(3) . . ?
O27 Tb3 Fe1 40.1(3) . . ?
O25 Tb3 Fe1 110.7(3) . . ?
O81 Tb3 Fe1 113.7(3) . . ?
O31 Tb3 Fe1 40.2(3) . . ?
O48 Tb3 K6 101.5(3) . . ?
O74 Tb3 K6 47.8(3) . . ?
O62 Tb3 K6 96.2(3) . . ?
O20 Tb3 K6 176.8(3) . . ?
O27 Tb3 K6 116.4(3) . . ?
O25 Tb3 K6 39.6(3) . . ?
O81 Tb3 K6 46.2(3) . . ?
O31 Tb3 K6 112.2(3) . . ?
Fe1 Tb3 K6 144.79(9) . . ?
O48 Tb3 K1 125.5(3) . . ?
O74 Tb3 K1 118.7(3) . . ?
O62 Tb3 K1 44.0(3) . . ?
O20 Tb3 K1 52.6(3) . . ?
O27 Tb3 K1 38.0(3) . . ?
O25 Tb3 K1 97.3(3) . . ?
O81 Tb3 K1 156.6(3) . . ?
O31 Tb3 K1 92.1(3) . . ?
Fe1 Tb3 K1 53.90(7) . . ?
K6 Tb3 K1 130.13(10) . . ?
O41 Fe1 O64 91.6(5) . . ?
O41 Fe1 O20 98.6(5) . . ?
O64 Fe1 O20 102.0(5) . . ?
O41 Fe1 O27 97.7(5) . . ?
O64 Fe1 O27 169.0(5) . . ?
O20 Fe1 O27 82.5(5) . . ?
O41 Fe1 O31 173.4(5) . . ?
O64 Fe1 O31 91.7(5) . . ?
O20 Fe1 O31 86.4(5) . . ?
O27 Fe1 O31 78.5(5) . . ?
O41 Fe1 O79 94.0(5) . . ?
O64 Fe1 O79 96.4(5) . . ?
O20 Fe1 O79 157.3(5) . . ?
O27 Fe1 O79 77.2(5) . . ?
O31 Fe1 O79 79.9(5) . . ?
O41 Fe1 Tb3 129.3(4) . . ?
O64 Fe1 Tb3 126.9(4) . . ?
O20 Fe1 Tb3 47.5(3) . . ?
O27 Fe1 Tb3 49.7(3) . . ?
O31 Fe1 Tb3 51.9(3) . . ?
O79 Fe1 Tb3 110.4(3) . . ?
O41 Fe1 K1 51.4(4) . . ?
O64 Fe1 K1 138.3(4) . . ?
O20 Fe1 K1 70.5(4) . . ?
O27 Fe1 K1 52.6(3) . . ?
O31 Fe1 K1 127.3(4) . . ?
O79 Fe1 K1 103.9(4) . . ?
Tb3 Fe1 K1 79.17(9) . . ?
O91 Fe2 O37 90.9(5) . . ?
O91 Fe2 O82 101.1(5) . . ?
O37 Fe2 O82 98.6(5) . . ?
O91 Fe2 O67 170.7(5) . . ?
O37 Fe2 O67 96.8(5) . . ?
O82 Fe2 O67 82.9(5) . . ?
O91 Fe2 O33 93.0(5) . . ?
O37 Fe2 O33 173.0(5) . . ?
O82 Fe2 O33 86.4(5) . . ?
O67 Fe2 O33 78.8(5) . . ?
O91 Fe2 O87 97.0(5) . . ?
O37 Fe2 O87 93.4(5) . . ?
O82 Fe2 O87 158.0(5) . . ?
O67 Fe2 O87 77.4(5) . . ?
O33 Fe2 O87 80.3(5) . . ?
O91 Fe2 Tb2 126.7(4) . . ?
O37 Fe2 Tb2 129.3(4) . . ?
O82 Fe2 Tb2 47.4(3) . . ?
O67 Fe2 Tb2 50.8(3) . . ?
O33 Fe2 Tb2 51.6(4) . . ?
O87 Fe2 Tb2 111.2(3) . . ?
O91 Fe2 K1 136.9(4) . . ?
O37 Fe2 K1 51.9(4) . . ?
O82 Fe2 K1 69.2(3) . . ?
O67 Fe2 K1 52.3(3) . . ?
O33 Fe2 K1 126.6(4) . . ?
O87 Fe2 K1 105.2(3) . . ?
Tb2 Fe2 K1 78.61(8) . . ?
O47 Fe3 O102 90.4(5) . . ?
O47 Fe3 O61 102.2(5) . . ?
O102 Fe3 O61 99.5(5) . . ?
O47 Fe3 O39 93.1(5) . . ?
O102 Fe3 O39 173.3(5) . . ?
O61 Fe3 O39 85.3(5) . . ?
O47 Fe3 O86 170.9(5) . . ?
O102 Fe3 O86 97.0(5) . . ?
O61 Fe3 O86 81.9(5) . . ?
O39 Fe3 O86 79.0(5) . . ?
O47 Fe3 O69 96.7(5) . . ?
O102 Fe3 O69 93.1(5) . . ?
O61 Fe3 O69 157.1(5) . . ?
O39 Fe3 O69 80.8(5) . . ?
O86 Fe3 O69 77.7(5) . . ?
O47 Fe3 Tb1 125.9(4) . . ?
O102 Fe3 Tb1 130.5(3) . . ?
O61 Fe3 Tb1 46.1(4) . . ?
O39 Fe3 Tb1 50.7(3) . . ?
O86 Fe3 Tb1 51.7(3) . . ?
O69 Fe3 Tb1 111.7(3) . . ?
O47 Fe3 K1 137.5(4) . . ?
O102 Fe3 K1 51.8(3) . . ?
O61 Fe3 K1 70.8(3) . . ?
O39 Fe3 K1 126.7(3) . . ?
O86 Fe3 K1 51.5(3) . . ?
O69 Fe3 K1 103.4(3) . . ?
Tb1 Fe3 K1 80.32(8) . . ?
W23 O1 W26 150.3(8) . . ?
W23 O1 Na4 101.2(6) . . ?
W26 O1 Na4 107.7(6) . . ?
Tb2 O2 K2 95.9(4) . . ?
Tb2 O3 K2 102.9(4) . . ?
W17 O4 W1 147.2(7) . . ?
W17 O4 Na3 107.0(6) . 2 ?
W1 O4 Na3 105.1(5) . 2 ?
Tb1 O5 K4 96.7(4) . . ?
W25 O6 K4 111.1(6) . . ?
W22 O8 Na6 108.0(8) . . ?
W22 O8 K7 101.7(6) . . ?
Na6 O8 K7 147.0(7) . . ?
W17 O10 Na1 142.9(7) . 4 ?
W23 O11 W28 119.9(7) . . ?
W23 O11 Na4 102.3(6) . . ?
W28 O11 Na4 108.6(6) . . ?
W18 O12 K2 105.3(6) . . ?
W18 O12 Na5 112.4(6) . 7_556 ?
K2 O12 Na5 137.0(5) . 7_556 ?
W4 O13 K3 133.4(6) . . ?
W5 O14 Na5 153.6(7) . . ?
W24 O15 W10 154.5(8) . . ?
W16 O16 W20 147.5(7) . . ?
W2 O17 W1 117.9(6) . . ?
W2 O17 Na3 108.1(5) . 2 ?
W1 O17 Na3 106.7(5) . 2 ?
W27 O18 W13 120.1(6) . . ?
W27 O18 K6 110.2(5) . 7_556 ?
W13 O18 K6 103.2(4) . 7_556 ?
W3 O19 W20 117.4(6) . . ?
W1 O20 Fe1 136.1(6) . . ?
W1 O20 Tb3 128.3(5) . . ?
Fe1 O20 Tb3 95.2(5) . . ?
W21 O21 W14 118.3(6) . . ?
W5 O22 W4 120.3(6) . . ?
W5 O22 K2 109.0(5) . 7_556 ?
W4 O22 K2 103.7(5) . 7_556 ?
W12 O23 W5 152.7(7) . . ?
W10 O24 Na9 147.8(8) . . ?
Tb3 O25 K6 107.2(4) . . ?
W29 O26 W18 121.9(6) . . ?
W29 O26 K4 102.9(5) . 7_556 ?
W18 O26 K4 100.3(4) . 7_556 ?
W11 O27 Fe1 112.3(5) . . ?
W11 O27 Tb3 136.5(6) . . ?
Fe1 O27 Tb3 90.2(4) . . ?
W11 O27 K1 106.4(5) . . ?
Fe1 O27 K1 91.8(4) . . ?
Tb3 O27 K1 109.7(4) . . ?
W18 O28 W11 144.6(7) . . ?
W18 O28 K4 107.7(5) . 7_556 ?
W11 O28 K4 107.6(5) . 7_556 ?
W29 O29 W10 155.7(8) . . ?
W29 O29 K4 99.6(5) . 7_556 ?
W10 O29 K4 101.5(5) . 7_556 ?
W22 O30 W29 120.7(6) . . ?
W10 O31 Fe1 112.4(6) . . ?
W10 O31 Tb3 128.6(6) . . ?
Fe1 O31 Tb3 87.9(4) . . ?
W7 O32 W6 120.9(6) . . ?
W7 O32 K2 102.5(5) . 7_556 ?
W6 O32 K2 99.9(4) . 7_556 ?
W27 O33 Fe2 111.5(6) . . ?
W27 O33 Tb2 129.5(6) . . ?
Fe2 O33 Tb2 87.9(5) . . ?
W16 O34 Na10 112.6(8) . 2 ?
W9 O35 W17 119.5(6) . . ?
W9 O35 Na6 119.6(7) . 4 ?
W17 O35 Na6 110.6(7) . 4 ?
W9 O35 Na3 100.1(5) . 2 ?
W17 O35 Na3 101.7(5) . 2 ?
Na6 O35 Na3 100.7(7) 4 2 ?
W6 O36 W4 144.1(7) . . ?
W6 O36 K2 106.8(5) . 7_556 ?
W4 O36 K2 109.0(5) . 7_556 ?
W14 O37 Fe2 144.8(7) . . ?
W14 O37 K1 118.1(5) . . ?
Fe2 O37 K1 94.9(4) . . ?
W5 O39 Fe3 111.4(6) . . ?
W5 O39 Tb1 129.4(6) . . ?
Fe3 O39 Tb1 89.1(4) . . ?
W5 O39 Na8 110.2(8) . . ?
Fe3 O39 Na8 99.8(8) . . ?
Tb1 O39 Na8 110.9(8) . . ?
W5 O39 Na7 100.3(6) . . ?
Fe3 O39 Na7 131.6(6) . . ?
Tb1 O39 Na7 98.3(5) . . ?
Na8 O39 Na7 33.1(8) . . ?
W8 O40 W14 145.4(7) . . ?
W20 O41 Fe1 144.7(7) . . ?
W20 O41 K1 116.2(5) . . ?
Fe1 O41 K1 95.8(4) . . ?
W18 O42 Tb2 153.9(7) . . ?
W18 O42 K2 94.5(5) . . ?
Tb2 O42 K2 100.0(4) . . ?
W14 O43 K5 137.7(6) . . ?
Si2 O44 W22 124.5(7) . . ?
Si2 O44 W18 122.8(6) . . ?
W22 O44 W18 93.3(4) . . ?
Si2 O44 W29 123.8(6) . . ?
W22 O44 W29 91.4(4) . . ?
W18 O44 W29 91.9(4) . . ?
W30 O45 W26 121.0(7) . . ?
W13 O46 K3 132.4(6) . . ?
W17 O47 Fe3 140.9(7) . . ?
W17 O47 Na8 115.6(8) . . ?
Fe3 O47 Na8 99.8(8) . . ?
W2 O48 Tb3 129.9(6) . . ?
W12 O49 W17 120.5(6) . . ?
W13 O50 Tb1 159.4(6) . . ?
W13 O50 K1 95.8(4) . . ?
Tb1 O50 K1 104.5(4) . . ?
W19 O51 W9 148.3(7) . . ?
W19 O51 K7 105.5(5) . 3_455 ?
W9 O51 K7 104.2(5) . 3_455 ?
W2 O52 Na3 115.4(6) . . ?
W11 O53 K3 132.2(6) . . ?
W24 O54 W29 150.7(8) . . ?
W24 O55 W16 121.7(6) . . ?
W7 O56 W5 154.5(8) . . ?
W7 O56 K2 99.5(5) . 7_556 ?
W5 O56 K2 102.2(5) . 7_556 ?
W9 O57 W2 152.5(7) . . ?
W9 O57 Na3 102.5(6) . 2 ?
W2 O57 Na3 102.9(5) . 2 ?
Si1 O58 W12 124.9(7) . . ?
Si1 O58 W9 122.3(6) . . ?
W12 O58 W9 92.9(4) . . ?
Si1 O58 W17 122.0(6) . . ?
W12 O58 W17 93.3(4) . . ?
W9 O58 W17 93.1(4) . . ?
W28 O59 W21 151.9(8) . . ?
W19 O60 W6 120.7(6) . . ?
W19 O60 Na4 94.6(5) . 1_455 ?
W6 O60 Na4 130.9(6) . 1_455 ?
W14 O61 Fe3 133.3(7) . . ?
W14 O61 Tb1 130.3(6) . . ?
Fe3 O61 Tb1 96.0(5) . . ?
W4 O62 Tb3 157.8(6) . . ?
W4 O62 K1 97.3(4) . . ?
Tb3 O62 K1 104.5(4) . . ?
W16 O64 Fe1 139.8(7) . . ?
W30 O65 W21 153.4(8) . . ?
Si2 O66 W3 126.7(6) . . ?
Si2 O66 W20 126.1(6) . . ?
W3 O66 W20 92.9(4) . . ?
W13 O67 Fe2 111.6(6) . . ?
W13 O67 Tb2 137.1(5) . . ?
Fe2 O67 Tb2 88.8(4) . . ?
W13 O67 K1 108.7(5) . . ?
Fe2 O67 K1 91.6(4) . . ?
Tb2 O67 K1 108.0(4) . . ?
W26 O68 W25 121.5(6) . . ?
W26 O68 K6 103.0(5) . 7_556 ?
W25 O68 K6 99.5(5) . 7_556 ?
Si1 O69 Fe3 120.6(7) . . ?
Si1 O69 W4 124.3(6) . . ?
Fe3 O69 W4 94.1(4) . . ?
Si1 O69 W5 125.9(6) . . ?
Fe3 O69 W5 91.4(4) . . ?
W4 O69 W5 91.5(4) . . ?
W25 O70 W13 145.5(7) . . ?
W25 O70 K6 108.7(5) . 7_556 ?
W13 O70 K6 105.5(5) . 7_556 ?
W25 O71 Tb1 152.0(6) . . ?
W25 O71 K4 94.0(5) . . ?
Tb1 O71 K4 99.6(5) . . ?
W23 O72 W8 122.1(7) . . ?
W24 O73 W15 121.3(7) . . ?
W24 O73 Na1 109.4(6) . . ?
W15 O73 Na1 100.7(5) . . ?
W6 O74 Tb3 153.9(7) . . ?
W6 O74 K6 92.7(5) . . ?
Tb3 O74 K6 99.9(4) . . ?
W8 O76 K5 136.8(7) . 2_655 ?
W8 O76 Na2 127.3(6) . . ?
K5 O76 Na2 90.3(4) 2_655 . ?
W21 O77 Tb1 129.9(6) . . ?
W21 O77 Na7 122.5(7) . . ?
Tb1 O77 Na7 103.9(6) . . ?
W19 O78 W2 155.5(8) . . ?
Si2 O79 Fe1 119.8(7) . . ?
Si2 O79 W11 125.0(6) . . ?
Fe1 O79 W11 93.9(5) . . ?
Si2 O79 W10 126.4(7) . . ?
Fe1 O79 W10 90.9(4) . . ?
W11 O79 W10 91.6(4) . . ?
W3 O80 Tb2 131.9(6) . . ?
Tb3 O81 Na10 116.5(7) . . ?
Tb3 O81 K6 98.8(4) . . ?
Na10 O81 K6 128.6(7) . . ?
W20 O82 Fe2 134.2(6) . . ?
W20 O82 Tb2 131.4(6) . . ?
Fe2 O82 Tb2 94.3(4) . . ?
W20 O82 K1 93.4(4) . . ?
Fe2 O82 K1 77.4(3) . . ?
Tb2 O82 K1 94.4(4) . . ?
W12 O83 W9 119.8(6) . . ?
W12 O83 K7 102.2(5) . 3_455 ?
W9 O83 K7 105.6(5) . 3_455 ?
W6 O84 K6 109.3(6) . . ?
W4 O86 Fe3 110.6(6) . . ?
W4 O86 Tb1 137.8(6) . . ?
Fe3 O86 Tb1 88.1(4) . . ?
W4 O86 K1 105.7(5) . . ?
Fe3 O86 K1 93.0(4) . . ?
Tb1 O86 K1 110.8(4) . . ?
Si3 O87 Fe2 119.8(7) . . ?
Si3 O87 W13 125.1(6) . . ?
Fe2 O87 W13 94.0(5) . . ?
Si3 O87 W27 126.3(6) . . ?
Fe2 O87 W27 91.1(4) . . ?
W13 O87 W27 91.3(4) . . ?
W9 O88 Na3 105.4(6) . . ?
Si3 O89 W30 123.3(6) . . ?
Si3 O89 W25 122.6(6) . . ?
W30 O89 W25 93.1(4) . . ?
Si3 O89 W26 125.4(7) . . ?
W30 O89 W26 91.2(4) . . ?
W25 O89 W26 91.9(4) . . ?
W3 O90 W22 152.5(7) . . ?
W8 O91 Fe2 141.6(7) . . ?
W22 O92 W15 148.6(7) . . ?
W22 O92 Na1 107.2(6) . . ?
W15 O92 Na1 103.3(5) . . ?
Si3 O94 W21 126.8(7) . . ?
Si3 O94 W14 125.0(7) . . ?
W21 O94 W14 93.5(4) . . ?
W15 O95 W16 121.5(6) . . ?
W19 O96 W7 120.7(7) . . ?
W19 O96 K7 104.7(5) . 3_455 ?
W7 O96 K7 103.1(5) . 3_455 ?
Si2 O97 W24 126.8(7) . . ?
Si2 O97 W15 123.3(7) . . ?
W24 O97 W15 92.2(4) . . ?
Si2 O97 W16 121.7(6) . . ?
W24 O97 W16 92.0(4) . . ?
W15 O97 W16 91.1(4) . . ?
W12 O98 W7 150.3(7) . . ?
W12 O98 K7 103.9(5) . 3_455 ?
W7 O98 K7 104.8(5) . 3_455 ?
W26 O99 W27 154.3(7) . . ?
W26 O99 K6 102.2(5) . 7_556 ?
W27 O99 K6 100.9(5) . 7_556 ?
Si1 O100 W2 127.5(6) . . ?
Si1 O100 W1 125.8(6) . . ?
W2 O100 W1 93.6(4) . . ?
W1 O102 Fe3 145.6(6) . . ?
W1 O102 K1 116.7(5) . . ?
Fe3 O102 K1 95.0(4) . . ?
Si3 O103 W23 126.3(7) . . ?
Si3 O103 W28 123.5(7) . . ?
W23 O103 W28 91.5(4) . . ?
Si3 O103 W8 123.4(6) . . ?
W23 O103 W8 91.4(4) . . ?
W28 O103 W8 90.7(4) . . ?
Tb1 O104 K4 106.9(4) . . ?
W23 O105 W27 153.5(8) . . ?
W30 O107 W28 146.3(7) . . ?
W30 O107 Na4 107.9(6) . . ?
W28 O107 Na4 103.9(6) . . ?
W28 O108 W8 122.2(7) . . ?
W30 O110 W25 120.9(7) . . ?
W10 O111 W11 118.5(6) . . ?
W10 O111 K4 109.1(5) . 7_556 ?
W11 O111 K4 104.1(4) . 7_556 ?
W1 O112 K5 142.2(6) . . ?
W22 O113 W18 121.6(6) . . ?
W22 O113 K7 103.8(5) . . ?
W18 O113 K7 133.8(6) . . ?
W15 O114 W3 153.3(7) . . ?
Si1 O115 W19 123.0(7) . . ?
Si1 O115 W6 123.7(6) . . ?
W19 O115 W6 92.6(4) . . ?
Si1 O115 W7 125.0(6) . . ?
W19 O115 W7 90.6(4) . . ?
W6 O115 W7 92.4(4) . . ?
W11 O116 Tb2 159.2(6) . . ?
W11 O116 K1 97.5(4) . . ?
Tb2 O116 K1 102.8(4) . . ?
W20 O117 K5 140.5(6) . . ?
W20 O117 Na2 110.0(6) . . ?
K5 O117 Na2 96.0(4) . . ?
W30 O118 Na7 137.5(9) . 5_666 ?
O92 Na1 O73 54.3(4) . . ?
O92 Na1 O10 133.5(5) . 4_545 ?
O73 Na1 O10 139.5(5) . 4_545 ?
O92 Na1 OW28 116.6(13) . . ?
O73 Na1 OW28 136.0(13) . . ?
O10 Na1 OW28 80.9(13) 4_545 . ?
O92 Na1 Na6 64.1(5) . . ?
O73 Na1 Na6 103.2(6) . . ?
O10 Na1 Na6 69.5(5) 4_545 . ?
OW28 Na1 Na6 109.1(14) . . ?
N2 Na2 N2 93.7(8) 2_655 . ?
N2 Na2 O117 108.9(4) 2_655 2_655 ?
N2 Na2 O117 85.9(4) . 2_655 ?
N2 Na2 O117 85.9(4) 2_655 . ?
N2 Na2 O117 108.9(4) . . ?
O117 Na2 O117 158.7(7) 2_655 . ?
N2 Na2 O76 92.5(4) 2_655 2_655 ?
N2 Na2 O76 166.8(4) . 2_655 ?
O117 Na2 O76 81.2(4) 2_655 2_655 ?
O117 Na2 O76 83.1(4) . 2_655 ?
N2 Na2 O76 166.8(4) 2_655 . ?
N2 Na2 O76 92.5(4) . . ?
O117 Na2 O76 83.1(4) 2_655 . ?
O117 Na2 O76 81.2(4) . . ?
O76 Na2 O76 83.9(6) 2_655 . ?
N2 Na2 K5 146.6(3) 2_655 2_655 ?
N2 Na2 K5 93.6(3) . 2_655 ?
O117 Na2 K5 39.4(3) 2_655 2_655 ?
O117 Na2 K5 122.1(5) . 2_655 ?
O76 Na2 K5 75.0(4) 2_655 2_655 ?
O76 Na2 K5 44.2(3) . 2_655 ?
N2 Na2 K5 93.6(3) 2_655 . ?
N2 Na2 K5 146.6(3) . . ?
O117 Na2 K5 122.1(5) 2_655 . ?
O117 Na2 K5 39.4(3) . . ?
O76 Na2 K5 44.2(3) 2_655 . ?
O76 Na2 K5 75.0(4) . . ?
K5 Na2 K5 98.0(3) 2_655 . ?
O52 Na3 O88 108.4(6) . . ?
O52 Na3 O17 67.6(5) . 2 ?
O88 Na3 O17 147.6(6) . 2 ?
O52 Na3 O4 120.2(6) . 2 ?
O88 Na3 O4 126.6(6) . 2 ?
O17 Na3 O4 53.8(4) 2 2 ?
O52 Na3 O57 92.6(5) . 2 ?
O88 Na3 O57 95.1(6) . 2 ?
O17 Na3 O57 54.3(4) 2 2 ?
O4 Na3 O57 63.6(4) 2 2 ?
O52 Na3 O35 146.5(6) . 2 ?
O88 Na3 O35 73.7(5) . 2 ?
O17 Na3 O35 92.5(5) 2 2 ?
O4 Na3 O35 53.8(4) 2 2 ?
O57 Na3 O35 54.2(4) 2 2 ?
O52 Na3 Na3 67.1(4) . 2 ?
O88 Na3 Na3 66.6(4) . 2 ?
O17 Na3 Na3 83.3(4) 2 2 ?
O4 Na3 Na3 112.4(6) 2 2 ?
O57 Na3 Na3 48.8(4) 2 2 ?
O35 Na3 Na3 84.5(4) 2 2 ?
OW11 Na4 OW10 115.1(9) . . ?
OW11 Na4 O11 119.2(9) . . ?
OW10 Na4 O11 124.0(6) . . ?
OW11 Na4 O1 136.3(9) . . ?
OW10 Na4 O1 77.1(5) . . ?
O11 Na4 O1 54.9(5) . . ?
OW11 Na4 O107 79.5(9) . . ?
OW10 Na4 O107 129.3(6) . . ?
O11 Na4 O107 53.6(4) . . ?
O1 Na4 O107 63.3(4) . . ?
OW11 Na4 O60 106.7(9) . 1_655 ?
OW10 Na4 O60 73.0(5) . 1_655 ?
O11 Na4 O60 102.6(5) . 1_655 ?
O1 Na4 O60 116.9(6) . 1_655 ?
O107 Na4 O60 152.8(6) . 1_655 ?
OW11 Na4 W19 90.1(9) . 1_655 ?
OW10 Na4 W19 103.6(5) . 1_655 ?
O11 Na4 W19 89.0(4) . 1_655 ?
O1 Na4 W19 129.4(5) . 1_655 ?
O107 Na4 W19 125.5(5) . 1_655 ?
O60 Na4 W19 30.9(3) 1_655 1_655 ?
OW21 Na5 OW11 47.3(18) 7_556 5_666 ?
OW21 Na5 OW7 163.1(18) 7_556 . ?
OW11 Na5 OW7 140.2(12) 5_666 . ?
OW21 Na5 OW8 64.0(17) 7_556 7_556 ?
OW11 Na5 OW8 82.2(11) 5_666 7_556 ?
OW7 Na5 OW8 100.0(10) . 7_556 ?
OW21 Na5 O14 67.5(16) 7_556 . ?
OW11 Na5 O14 69.0(9) 5_666 . ?
OW7 Na5 O14 127.5(9) . . ?
OW8 Na5 O14 131.2(9) 7_556 . ?
OW21 Na5 O12 67.2(16) 7_556 7_556 ?
OW11 Na5 O12 110.7(10) 5_666 7_556 ?
OW7 Na5 O12 109.1(8) . 7_556 ?
OW8 Na5 O12 88.8(8) 7_556 7_556 ?
O14 Na5 O12 67.3(4) . 7_556 ?
OW21 Na5 K4 133.2(17) 7_556 . ?
OW11 Na5 K4 165.4(10) 5_666 . ?
OW7 Na5 K4 45.1(7) . . ?
OW8 Na5 K4 111.4(8) 7_556 . ?
O14 Na5 K4 97.3(4) . . ?
O12 Na5 K4 66.2(3) 7_556 . ?
OW21 Na5 K7 33.3(16) 7_556 7_556 ?
OW11 Na5 K7 70.4(9) 5_666 7_556 ?
OW7 Na5 K7 129.7(8) . 7_556 ?
OW8 Na5 K7 34.1(7) 7_556 7_556 ?
O14 Na5 K7 97.8(4) . 7_556 ?
O12 Na5 K7 65.5(4) 7_556 7_556 ?
K4 Na5 K7 117.9(3) . 7_556 ?
OW20 Na6 O35 101.4(15) . 4_545 ?
OW20 Na6 O8 100.3(15) . . ?
O35 Na6 O8 133.1(9) 4_545 . ?
OW20 Na6 Na1 133.7(15) . . ?
O35 Na6 Na1 106.7(8) 4_545 . ?
O8 Na6 Na1 86.5(7) . . ?
OW16 Na7 O77 92.1(10) . . ?
OW16 Na7 O118 80.8(10) . 5_666 ?
O77 Na7 O118 105.7(7) . 5_666 ?
OW16 Na7 O39 150.7(12) . . ?
O77 Na7 O39 65.9(5) . . ?
O118 Na7 O39 122.5(8) 5_666 . ?
OW30 Na8 O39 114.0(15) . . ?
OW30 Na8 O47 67.6(11) . . ?
O39 Na8 O47 59.3(7) . . ?
O24 Na9 OW23 74.9(16) . . ?
O24 Na9 OW18 87.4(14) . 7_556 ?
OW23 Na9 OW18 152(2) . 7_556 ?
O24 Na9 OW16 141.6(13) . 3_445 ?
OW23 Na9 OW16 142.6(19) . 3_445 ?
OW18 Na9 OW16 60.6(16) 7_556 3_445 ?
O24 Na9 OW29 121(2) . . ?
OW23 Na9 OW29 76(3) . . ?
OW18 Na9 OW29 96(3) 7_556 . ?
OW16 Na9 OW29 85(2) 3_445 . ?
O24 Na9 OW17 81.8(11) . . ?
OW23 Na9 OW17 59.6(18) . . ?
OW18 Na9 OW17 139.6(18) 7_556 . ?
OW16 Na9 OW17 108.2(15) 3_445 . ?
OW29 Na9 OW17 122(3) . . ?
O24 Na9 K4 64.8(5) . 7_556 ?
OW23 Na9 K4 137.1(16) . 7_556 ?
OW18 Na9 K4 41.7(13) 7_556 7_556 ?
OW16 Na9 K4 76.9(10) 3_445 7_556 ?
OW29 Na9 K4 138(2) . 7_556 ?
OW17 Na9 K4 99.4(11) . 7_556 ?
OW32 Na10 OW33 27.4(10) . . ?
OW32 Na10 OW23 109.0(19) . . ?
OW33 Na10 OW23 122.4(19) . . ?
OW32 Na10 N1 126.2(13) . 2 ?
OW33 Na10 N1 102.7(13) . 2 ?
OW23 Na10 N1 121.6(18) . 2 ?
OW32 Na10 O81 61.0(10) . . ?
OW33 Na10 O81 87.5(11) . . ?
OW23 Na10 O81 83.8(16) . . ?
N1 Na10 O81 137.0(10) 2 . ?
OW32 Na10 O34 97.3(11) . 2 ?
OW33 Na10 O34 75.7(11) . 2 ?
OW23 Na10 O34 84.6(16) . 2 ?
N1 Na10 O34 72.0(7) 2 2 ?
O81 Na10 O34 150.0(10) . 2 ?
O41 K1 O37 86.2(3) . . ?
O41 K1 O67 99.2(3) . . ?
O37 K1 O67 65.2(3) . . ?
O41 K1 O86 150.5(4) . . ?
O37 K1 O86 96.1(4) . . ?
O67 K1 O86 108.5(4) . . ?
O41 K1 O102 85.8(4) . . ?
O37 K1 O102 85.5(3) . . ?
O67 K1 O102 149.7(4) . . ?
O86 K1 O102 65.2(4) . . ?
O41 K1 O27 64.9(3) . . ?
O37 K1 O27 150.6(4) . . ?
O67 K1 O27 112.2(3) . . ?
O86 K1 O27 111.6(4) . . ?
O102 K1 O27 97.0(3) . . ?
O41 K1 O62 110.1(3) . . ?
O37 K1 O62 146.0(3) . . ?
O67 K1 O62 135.9(4) . . ?
O86 K1 O62 55.0(3) . . ?
O102 K1 O62 67.0(3) . . ?
O27 K1 O62 57.3(3) . . ?
O41 K1 O116 68.0(3) . . ?
O37 K1 O116 111.3(3) . . ?
O67 K1 O116 58.6(3) . . ?
O86 K1 O116 136.1(4) . . ?
O102 K1 O116 147.0(3) . . ?
O27 K1 O116 54.4(3) . . ?
O62 K1 O116 102.6(3) . . ?
O41 K1 O50 146.7(3) . . ?
O37 K1 O50 66.0(3) . . ?
O67 K1 O50 53.5(3) . . ?
O86 K1 O50 55.9(3) . . ?
O102 K1 O50 108.7(3) . . ?
O27 K1 O50 138.3(3) . . ?
O62 K1 O50 103.2(3) . . ?
O116 K1 O50 104.2(3) . . ?
O41 K1 O82 50.5(3) . . ?
O37 K1 O82 56.9(3) . . ?
O67 K1 O82 50.7(3) . . ?
O86 K1 O82 149.8(3) . . ?
O102 K1 O82 119.7(3) . . ?
O27 K1 O82 97.8(3) . . ?
O62 K1 O82 155.0(3) . . ?
O116 K1 O82 57.8(3) . . ?
O50 K1 O82 97.2(3) . . ?
O41 K1 Fe2 80.7(3) . . ?
O37 K1 Fe2 33.2(2) . . ?
O67 K1 Fe2 36.1(2) . . ?
O86 K1 Fe2 116.4(3) . . ?
O102 K1 Fe2 117.5(3) . . ?
O27 K1 Fe2 129.1(3) . . ?
O62 K1 Fe2 168.9(3) . . ?
O116 K1 Fe2 78.9(2) . . ?
O50 K1 Fe2 66.0(2) . . ?
O82 K1 Fe2 33.4(2) . . ?
O41 K1 Fe1 32.7(2) . . ?
O37 K1 Fe1 117.6(3) . . ?
O67 K1 Fe1 119.3(3) . . ?
O86 K1 Fe1 129.4(3) . . ?
O102 K1 Fe1 80.2(3) . . ?
O27 K1 Fe1 35.6(2) . . ?
O62 K1 Fe1 78.4(2) . . ?
O116 K1 Fe1 66.8(2) . . ?
O50 K1 Fe1 170.9(2) . . ?
O82 K1 Fe1 79.3(2) . . ?
Fe2 K1 Fe1 111.94(12) . . ?
OW6 K2 O12 82.9(6) . . ?
OW6 K2 O3 146.4(7) . . ?
O12 K2 O3 103.3(4) . . ?
OW6 K2 O36 139.5(7) . 7_556 ?
O12 K2 O36 119.2(4) . 7_556 ?
O3 K2 O36 66.0(4) . 7_556 ?
OW6 K2 O22 121.1(6) . 7_556 ?
O12 K2 O22 67.0(4) . 7_556 ?
O3 K2 O22 91.0(4) . 7_556 ?
O36 K2 O22 54.3(4) 7_556 7_556 ?
OW6 K2 O32 87.1(6) . 7_556 ?
O12 K2 O32 148.5(4) . 7_556 ?
O3 K2 O32 101.5(4) . 7_556 ?
O36 K2 O32 55.9(3) 7_556 7_556 ?
O22 K2 O32 93.6(4) 7_556 7_556 ?
OW6 K2 O56 80.8(6) . 7_556 ?
O12 K2 O56 93.6(4) . 7_556 ?
O3 K2 O56 130.6(4) . 7_556 ?
O36 K2 O56 65.3(4) 7_556 7_556 ?
O22 K2 O56 53.8(3) 7_556 7_556 ?
O32 K2 O56 55.2(4) 7_556 7_556 ?
OW6 K2 O2 89.9(6) . . ?
O12 K2 O2 114.5(4) . . ?
O3 K2 O2 57.2(4) . . ?
O36 K2 O2 107.6(4) 7_556 . ?
O22 K2 O2 148.1(4) 7_556 . ?
O32 K2 O2 95.2(4) 7_556 . ?
O56 K2 O2 149.2(4) 7_556 . ?
OW6 K2 O42 94.8(6) . . ?
O12 K2 O42 56.7(4) . . ?
O3 K2 O42 64.0(4) . . ?
O36 K2 O42 125.7(4) 7_556 . ?
O22 K2 O42 107.0(4) 7_556 . ?
O32 K2 O42 154.4(4) 7_556 . ?
O56 K2 O42 150.3(4) 7_556 . ?
O2 K2 O42 59.3(4) . . ?
OW6 K2 W18 86.9(6) . . ?
O12 K2 W18 27.3(3) . . ?
O3 K2 W18 85.1(3) . . ?
O36 K2 W18 128.8(3) 7_556 . ?
O22 K2 W18 87.0(3) 7_556 . ?
O32 K2 W18 173.4(3) 7_556 . ?
O56 K2 W18 120.8(3) 7_556 . ?
O2 K2 W18 87.7(3) . . ?
O42 K2 W18 29.5(2) . . ?
OW6 K2 W7 73.8(6) . 7_556 ?
O12 K2 W7 119.8(3) . 7_556 ?
O3 K2 W7 126.3(3) . 7_556 ?
O36 K2 W7 65.7(3) 7_556 7_556 ?
O22 K2 W7 79.2(2) 7_556 7_556 ?
O32 K2 W7 29.0(3) 7_556 7_556 ?
O56 K2 W7 29.2(3) 7_556 7_556 ?
O2 K2 W7 120.0(3) . 7_556 ?
O42 K2 W7 168.6(3) . 7_556 ?
W18 K2 W7 145.44(13) . 7_556 ?
OW6 K2 W6 119.3(6) . 7_556 ?
O12 K2 W6 146.8(3) . 7_556 ?
O3 K2 W6 72.5(3) . 7_556 ?
O36 K2 W6 28.3(3) 7_556 7_556 ?
O22 K2 W6 80.0(3) 7_556 7_556 ?
O32 K2 W6 32.4(2) 7_556 7_556 ?
O56 K2 W6 68.5(3) 7_556 7_556 ?
O2 K2 W6 91.4(3) . 7_556 ?
O42 K2 W6 135.9(3) . 7_556 ?
W18 K2 W6 153.78(12) . 7_556 ?
W7 K2 W6 53.81(7) 7_556 7_556 ?
O13 K3 O13 180.0(5) . 7_556 ?
O13 K3 O53 70.2(4) . 7_556 ?
O13 K3 O53 109.8(4) 7_556 7_556 ?
O13 K3 O53 109.8(4) . . ?
O13 K3 O53 70.1(4) 7_556 . ?
O53 K3 O53 180.0(4) 7_556 . ?
O13 K3 O46 72.1(4) . 7_556 ?
O13 K3 O46 107.9(4) 7_556 7_556 ?
O53 K3 O46 111.8(4) 7_556 7_556 ?
O53 K3 O46 68.2(4) . 7_556 ?
O13 K3 O46 107.9(4) . . ?
O13 K3 O46 72.1(4) 7_556 . ?
O53 K3 O46 68.2(4) 7_556 . ?
O53 K3 O46 111.8(4) . . ?
O46 K3 O46 180.0(5) 7_556 . ?
O13 K3 W4 18.5(3) . . ?
O13 K3 W4 161.5(3) 7_556 . ?
O53 K3 W4 83.9(2) 7_556 . ?
O53 K3 W4 96.1(2) . . ?
O46 K3 W4 76.7(2) 7_556 . ?
O46 K3 W4 103.3(2) . . ?
O13 K3 W4 161.5(3) . 7_556 ?
O13 K3 W4 18.5(3) 7_556 7_556 ?
O53 K3 W4 96.1(2) 7_556 7_556 ?
O53 K3 W4 83.9(2) . 7_556 ?
O46 K3 W4 103.3(2) 7_556 7_556 ?
O46 K3 W4 76.7(2) . 7_556 ?
W4 K3 W4 180.000(19) . 7_556 ?
O13 K3 W11 104.8(3) . . ?
O13 K3 W11 75.2(3) 7_556 . ?
O53 K3 W11 161.5(3) 7_556 . ?
O53 K3 W11 18.5(3) . . ?
O46 K3 W11 82.2(2) 7_556 . ?
O46 K3 W11 97.8(2) . . ?
W4 K3 W11 87.93(3) . . ?
W4 K3 W11 92.07(3) 7_556 . ?
O13 K3 W11 75.2(3) . 7_556 ?
O13 K3 W11 104.8(3) 7_556 7_556 ?
O53 K3 W11 18.5(3) 7_556 7_556 ?
O53 K3 W11 161.5(3) . 7_556 ?
O46 K3 W11 97.8(2) 7_556 7_556 ?
O46 K3 W11 82.2(2) . 7_556 ?
W4 K3 W11 92.07(3) . 7_556 ?
W4 K3 W11 87.93(3) 7_556 7_556 ?
W11 K3 W11 180.0 . 7_556 ?
O13 K3 W13 94.8(3) . . ?
O13 K3 W13 85.2(3) 7_556 . ?
O53 K3 W13 74.1(3) 7_556 . ?
O53 K3 W13 105.9(3) . . ?
O46 K3 W13 161.6(2) 7_556 . ?
O46 K3 W13 18.4(2) . . ?
W4 K3 W13 86.92(3) . . ?
W4 K3 W13 93.08(3) 7_556 . ?
W11 K3 W13 88.93(3) . . ?
W11 K3 W13 91.07(3) 7_556 . ?
O13 K3 W13 85.2(3) . 7_556 ?
O13 K3 W13 94.8(3) 7_556 7_556 ?
O53 K3 W13 105.9(3) 7_556 7_556 ?
O53 K3 W13 74.1(3) . 7_556 ?
O46 K3 W13 18.4(2) 7_556 7_556 ?
O46 K3 W13 161.6(2) . 7_556 ?
W4 K3 W13 93.08(3) . 7_556 ?
W4 K3 W13 86.92(3) 7_556 7_556 ?
W11 K3 W13 91.07(3) . 7_556 ?
W11 K3 W13 88.93(3) 7_556 7_556 ?
W13 K3 W13 180.00(2) . 7_556 ?
O6 K4 O104 101.6(4) . . ?
O6 K4 OW7 113.3(7) . . ?
O104 K4 OW7 119.1(7) . . ?
O6 K4 O111 72.5(4) . 7_556 ?
O104 K4 O111 91.3(4) . 7_556 ?
OW7 K4 O111 145.2(7) . 7_556 ?
O6 K4 O28 124.4(4) . 7_556 ?
O104 K4 O28 67.6(4) . 7_556 ?
OW7 K4 O28 119.3(7) . 7_556 ?
O111 K4 O28 54.4(3) 7_556 7_556 ?
O6 K4 O26 152.5(4) . 7_556 ?
O104 K4 O26 102.0(4) . 7_556 ?
OW7 K4 O26 66.0(7) . 7_556 ?
O111 K4 O26 93.0(4) 7_556 7_556 ?
O28 K4 O26 54.5(3) 7_556 7_556 ?
O6 K4 O29 99.3(4) . 7_556 ?
O104 K4 O29 130.8(4) . 7_556 ?
OW7 K4 O29 91.7(6) . 7_556 ?
O111 K4 O29 54.0(3) 7_556 7_556 ?
O28 K4 O29 63.7(3) 7_556 7_556 ?
O26 K4 O29 54.1(3) 7_556 7_556 ?
O6 K4 OW18 73.1(12) . . ?
O104 K4 OW18 163.1(12) . . ?
OW7 K4 OW18 52.4(13) . . ?
O111 K4 OW18 102.1(12) 7_556 . ?
O28 K4 OW18 128.8(12) 7_556 . ?
O26 K4 OW18 87.8(12) 7_556 . ?
O29 K4 OW18 66.1(12) 7_556 . ?
O6 K4 O5 106.2(4) . . ?
O104 K4 O5 56.2(4) . . ?
OW7 K4 O5 66.7(6) . . ?
O111 K4 O5 147.1(4) 7_556 . ?
O28 K4 O5 109.7(4) 7_556 . ?
O26 K4 O5 98.6(4) 7_556 . ?
O29 K4 O5 151.5(4) 7_556 . ?
OW18 K4 O5 109.0(12) . . ?
O6 K4 O71 53.3(4) . . ?
O104 K4 O71 62.3(4) . . ?
OW7 K4 O71 101.5(7) . . ?
O111 K4 O71 107.9(3) 7_556 . ?
O28 K4 O71 126.3(4) 7_556 . ?
O26 K4 O71 153.4(4) 7_556 . ?
O29 K4 O71 152.5(4) 7_556 . ?
OW18 K4 O71 103.2(12) . . ?
O5 K4 O71 54.9(3) . . ?
O6 K4 W25 25.6(3) . . ?
O104 K4 W25 82.0(3) . . ?
OW7 K4 W25 110.2(6) . . ?
O111 K4 W25 89.1(3) 7_556 . ?
O28 K4 W25 129.8(3) 7_556 . ?
O26 K4 W25 175.4(3) 7_556 . ?
O29 K4 W25 124.7(3) 7_556 . ?
OW18 K4 W25 87.8(12) . . ?
O5 K4 W25 81.7(3) . . ?
O71 K4 W25 27.8(2) . . ?
O6 K4 W29 124.3(3) . 7_556 ?
O104 K4 W29 126.5(3) . 7_556 ?
OW7 K4 W29 69.1(6) . 7_556 ?
O111 K4 W29 79.5(3) 7_556 7_556 ?
O28 K4 W29 64.4(2) 7_556 7_556 ?
O26 K4 W29 28.2(2) 7_556 7_556 ?
O29 K4 W29 29.0(2) 7_556 7_556 ?
OW18 K4 W29 67.0(12) . 7_556 ?
O5 K4 W29 122.5(3) . 7_556 ?
O71 K4 W29 169.1(3) . 7_556 ?
W25 K4 W29 149.02(14) . 7_556 ?
O117 K5 O43 85.6(4) . . ?
O117 K5 OW1 102.4(5) . . ?
O43 K5 OW1 154.6(5) . . ?
O117 K5 O112 85.4(4) . . ?
O43 K5 O112 80.4(4) . . ?
OW1 K5 O112 76.3(4) . . ?
O117 K5 OW25 169.1(10) . . ?
O43 K5 OW25 94.4(10) . . ?
OW1 K5 OW25 82.2(10) . . ?
O112 K5 OW25 105.3(10) . . ?
O117 K5 O76 89.6(4) . 2_655 ?
O43 K5 O76 134.6(4) . 2_655 ?
OW1 K5 O76 70.2(5) . 2_655 ?
O112 K5 O76 144.2(4) . 2_655 ?
OW25 K5 O76 82.7(10) . 2_655 ?
O117 K5 OW27 99.8(10) . . ?
O43 K5 OW27 73.8(9) . . ?
OW1 K5 OW27 127.0(10) . . ?
O112 K5 OW27 153.2(9) . . ?
OW25 K5 OW27 69.8(13) . . ?
O76 K5 OW27 62.6(9) 2_655 . ?
O117 K5 Na2 44.7(3) . . ?
O43 K5 Na2 111.5(3) . . ?
OW1 K5 Na2 90.2(4) . . ?
O112 K5 Na2 124.4(3) . . ?
OW25 K5 Na2 126.3(10) . . ?
O76 K5 Na2 45.5(3) 2_655 . ?
OW27 K5 Na2 73.5(9) . . ?
O84 K6 OW3 78.8(6) . . ?
O84 K6 O25 97.2(4) . . ?
OW3 K6 O25 158.6(6) . . ?
O84 K6 O18 65.8(4) . 7_556 ?
OW3 K6 O18 106.0(6) . 7_556 ?
O25 K6 O18 91.1(4) . 7_556 ?
O84 K6 O70 118.1(4) . 7_556 ?
OW3 K6 O70 132.9(6) . 7_556 ?
O25 K6 O70 67.6(4) . 7_556 ?
O18 K6 O70 55.5(3) 7_556 7_556 ?
O84 K6 O68 149.2(4) . 7_556 ?
OW3 K6 O68 88.2(6) . 7_556 ?
O25 K6 O68 104.3(4) . 7_556 ?
O18 K6 O68 91.7(4) 7_556 7_556 ?
O70 K6 O68 54.0(4) 7_556 7_556 ?
O84 K6 O99 96.2(4) . 7_556 ?
OW3 K6 O99 70.8(6) . 7_556 ?
O25 K6 O99 130.6(4) . 7_556 ?
O18 K6 O99 52.9(4) 7_556 7_556 ?
O70 K6 O99 64.2(3) 7_556 7_556 ?
O68 K6 O99 53.0(4) 7_556 7_556 ?
O84 K6 OW17 148.6(9) . . ?
OW3 K6 OW17 80.9(10) . . ?
O25 K6 OW17 93.0(9) . . ?
O18 K6 OW17 143.8(9) 7_556 . ?
O70 K6 OW17 93.3(9) 7_556 . ?
O68 K6 OW17 52.5(9) 7_556 . ?
O99 K6 OW17 99.4(9) 7_556 . ?
O84 K6 O81 109.7(4) . . ?
OW3 K6 O81 107.1(6) . . ?
O25 K6 O81 54.1(3) . . ?
O18 K6 O81 144.8(4) 7_556 . ?
O70 K6 O81 106.8(4) 7_556 . ?
O68 K6 O81 100.8(4) 7_556 . ?
O99 K6 O81 153.2(4) 7_556 . ?
OW17 K6 O81 54.6(9) . . ?
O84 K6 O74 54.2(4) . . ?
OW3 K6 O74 102.1(6) . . ?
O25 K6 O74 60.2(3) . . ?
O18 K6 O74 105.2(4) 7_556 . ?
O70 K6 O74 123.8(4) 7_556 . ?
O68 K6 O74 156.7(4) 7_556 . ?
O99 K6 O74 150.3(4) 7_556 . ?
OW17 K6 O74 108.0(9) . . ?
O81 K6 O74 56.3(3) . . ?
O84 K6 W6 26.1(3) . . ?
OW3 K6 W6 88.2(6) . . ?
O25 K6 W6 80.2(3) . . ?
O18 K6 W6 85.8(3) 7_556 . ?
O70 K6 W6 127.1(3) 7_556 . ?
O68 K6 W6 174.9(3) 7_556 . ?
O99 K6 W6 122.3(3) 7_556 . ?
OW17 K6 W6 130.3(9) . . ?
O81 K6 W6 83.7(3) . . ?
O74 K6 W6 28.2(2) . . ?
O84 K6 W26 122.0(3) . 7_556 ?
OW3 K6 W26 69.6(6) . 7_556 ?
O25 K6 W26 128.0(3) . 7_556 ?
O18 K6 W26 77.7(3) 7_556 7_556 ?
O70 K6 W26 64.3(3) 7_556 7_556 ?
O68 K6 W26 27.9(3) 7_556 7_556 ?
O99 K6 W26 28.0(2) 7_556 7_556 ?
OW17 K6 W26 71.5(9) . 7_556 ?
O81 K6 W26 125.3(3) . 7_556 ?
O74 K6 W26 171.7(3) . 7_556 ?
W6 K6 W26 146.97(17) . 7_556 ?
OW8 K7 OW21 63.8(15) . . ?
OW8 K7 O113 71.8(8) . . ?
OW21 K7 O113 86.1(14) . . ?
OW8 K7 O98 140.1(8) . 3_545 ?
OW21 K7 O98 93.3(14) . 3_545 ?
O113 K7 O98 142.5(4) . 3_545 ?
OW8 K7 O83 140.5(8) . 3_545 ?
OW21 K7 O83 148.9(14) . 3_545 ?
O113 K7 O83 117.1(4) . 3_545 ?
O98 K7 O83 55.6(4) 3_545 3_545 ?
OW8 K7 O51 94.6(8) . 3_545 ?
OW21 K7 O51 116.7(14) . 3_545 ?
O113 K7 O51 145.7(4) . 3_545 ?
O98 K7 O51 65.8(4) 3_545 3_545 ?
O83 K7 O51 55.3(4) 3_545 3_545 ?
OW8 K7 O96 85.0(8) . 3_545 ?
OW21 K7 O96 64.7(14) . 3_545 ?
O113 K7 O96 148.8(4) . 3_545 ?
O98 K7 O96 55.3(4) 3_545 3_545 ?
O83 K7 O96 94.1(4) 3_545 3_545 ?
O51 K7 O96 54.2(4) 3_545 3_545 ?
OW8 K7 O8 82.0(8) . . ?
OW21 K7 O8 136.6(14) . . ?
O113 K7 O8 57.1(4) . . ?
O98 K7 O8 129.6(4) 3_545 . ?
O83 K7 O8 74.2(4) 3_545 . ?
O51 K7 O8 90.5(4) 3_545 . ?
O96 K7 O8 141.1(4) 3_545 . ?
OW8 K7 OW9 25.7(11) . . ?
OW21 K7 OW9 88.7(17) . . ?
O113 K7 OW9 78.2(10) . . ?
O98 K7 OW9 139.3(11) 3_545 . ?
O83 K7 OW9 115.0(11) 3_545 . ?
O51 K7 OW9 77.1(11) 3_545 . ?
O96 K7 OW9 89.9(11) 3_545 . ?
O8 K7 OW9 63.9(11) . . ?
OW8 K7 OW6 122.9(9) . . ?
OW21 K7 OW6 63.7(15) . . ?
O113 K7 OW6 83.9(6) . . ?
O98 K7 OW6 62.7(6) 3_545 . ?
O83 K7 OW6 96.6(6) 3_545 . ?
O51 K7 OW6 128.4(6) 3_545 . ?
O96 K7 OW6 92.0(6) 3_545 . ?
O8 K7 OW6 125.7(6) . . ?
OW9 K7 OW6 148.1(12) . . ?
OW8 K7 W22 73.1(7) . . ?
OW21 K7 W22 112.4(14) . . ?
O113 K7 W22 30.3(3) . . ?
O98 K7 W22 146.3(3) 3_545 . ?
O83 K7 W22 96.2(3) 3_545 . ?
O51 K7 W22 116.1(3) 3_545 . ?
O96 K7 W22 155.6(3) 3_545 . ?
O8 K7 W22 26.9(3) . . ?
OW9 K7 W22 65.7(10) . . ?
OW6 K7 W22 108.6(5) . . ?
OW8 K7 W12 161.3(8) . 3_545 ?
OW21 K7 W12 119.6(14) . 3_545 ?
O113 K7 W12 125.6(3) . 3_545 ?
O98 K7 W12 29.1(3) 3_545 3_545 ?
O83 K7 W12 30.3(3) 3_545 3_545 ?
O51 K7 W12 67.2(3) 3_545 3_545 ?
O96 K7 W12 80.9(3) 3_545 3_545 ?
O8 K7 W12 101.5(3) . 3_545 ?
OW9 K7 W12 141.5(11) . 3_545 ?
OW6 K7 W12 70.0(5) . 3_545 ?
W22 K7 W12 117.80(17) . 3_545 ?
K2 OW6 K7 123.0(10) . . ?
Na5 OW7 K4 93.7(10) . . ?
K7 OW8 Na5 107.3(12) . 7_556 ?
Na5 OW11 Na4 123.5(15) 5_666 . ?
OW20 OW13 OW20 121(5) . 2_655 ?
Na9 OW16 Na7 142.7(17) 3 . ?
Na9 OW17 K6 135.7(18) . . ?
Na9 OW18 K4 101.5(19) 7_556 . ?
OW13 OW20 Na6 111(3) . . ?
Na5 OW21 K7 118(3) 7_556 . ?
Na9 OW23 Na10 129(3) . . ?
OW27 OW27 K5 127(3) 2_655 . ?
OW31 OW30 Na8 159(3) . . ?
C2 C1 N2 124(2) . . ?
C1 C2 N3 112(2) . . ?
C1 N2 Na2 103.2(12) . . ?
C3 N1 Na10 97.0(6) . 2 ?
N1 C3 C3 112.1(7) . 2 ?

loop_
_geom_bond_atom_site_label_1
_geom_bond_atom_site_label_2
_geom_bond_distance
_geom_bond_site_symmetry_2
_geom_bond_publ_flag
W1 O112 1.711(12) . ?
W1 O102 1.809(12) . ?
W1 O20 1.894(12) . ?
W1 O17 1.985(12) . ?
W1 O4 2.031(12) . ?
W1 O100 2.338(12) . ?
W1 K1 3.977(4) . ?
W2 O52 1.733(12) . ?
W2 O48 1.778(11) . ?
W2 O17 1.916(12) . ?
W2 O78 1.968(13) . ?
W2 O57 2.087(12) . ?
W2 O100 2.246(11) . ?
W3 O63 1.730(12) . ?
W3 O80 1.789(12) . ?
W3 O19 1.887(12) . ?
W3 O90 1.922(12) . ?
W3 O114 2.031(12) . ?
W3 O66 2.271(11) . ?
W4 O13 1.756(11) . ?
W4 O62 1.780(11) . ?
W4 O86 1.869(12) . ?
W4 O36 1.958(12) . ?
W4 O22 2.077(11) . ?
W4 O69 2.335(11) . ?
W4 K1 3.766(4) . ?
W4 K2 3.929(5) 7_556 ?
W4 K3 4.0176(15) . ?
W5 O14 1.737(13) . ?
W5 O39 1.874(12) . ?
W5 O22 1.879(11) . ?
W5 O23 1.962(12) . ?
W5 O56 2.004(13) . ?
W5 O69 2.455(11) . ?
W5 K2 3.917(5) 7_556 ?
W6 O84 1.749(13) . ?
W6 O74 1.777(12) . ?
W6 O36 1.900(13) . ?
W6 O60 1.977(13) . ?
W6 O32 2.086(12) . ?
W6 O115 2.340(12) . ?
W6 K6 3.755(6) . ?
W6 K2 3.837(5) 7_556 ?
W7 O75 1.735(13) . ?
W7 O56 1.853(13) . ?
W7 O32 1.860(12) . ?
W7 O96 1.968(13) . ?
W7 O98 1.971(12) . ?
W7 O115 2.415(11) . ?
W7 K2 3.750(5) 7_556 ?
W7 K7 3.843(6) 3_455 ?
W8 O76 1.718(14) . ?
W8 O91 1.822(13) . ?
W8 O40 1.858(12) . ?
W8 O72 1.968(13) . ?
W8 O108 1.999(14) . ?
W8 O103 2.401(13) . ?
W9 O88 1.743(13) . ?
W9 O57 1.836(12) . ?
W9 O35 1.925(12) . ?
W9 O51 1.960(13) . ?
W9 O83 1.961(12) . ?
W9 O58 2.347(12) . ?
W9 K7 3.860(6) 3_455 ?
W10 O24 1.719(12) . ?
W10 O31 1.838(12) . ?
W10 O111 1.900(12) . ?
W10 O15 1.946(13) . ?
W10 O29 1.997(11) . ?
W10 O79 2.439(12) . ?
W10 K4 3.921(5) 7_556 ?
W11 O53 1.741(13) . ?
W11 O116 1.783(11) . ?
W11 O27 1.869(11) . ?
W11 O28 1.955(11) . ?
W11 O111 2.103(12) . ?
W11 O79 2.360(13) . ?
W11 K1 3.801(4) . ?
W11 K4 3.944(5) 7_556 ?
W11 K3 4.0581(18) . ?
W12 O109 1.743(13) . ?
W12 O98 1.886(12) . ?
W12 O23 1.901(12) . ?
W12 O49 1.917(13) . ?
W12 O83 1.943(13) . ?
W12 O58 2.314(11) . ?
W12 K7 3.765(7) 3_455 ?
W13 O46 1.761(12) . ?
W13 O50 1.781(11) . ?
W13 O67 1.867(11) . ?
W13 O70 1.985(12) . ?
W13 O18 2.098(11) . ?
W13 O87 2.355(12) . ?
W13 K1 3.832(4) . ?
W13 K6 3.925(6) 7_556 ?
W13 K3 4.1152(19) . ?
W14 O43 1.722(13) . ?
W14 O37 1.818(11) . ?
W14 O61 1.885(12) . ?
W14 O21 2.009(11) . ?
W14 O40 2.016(12) . ?
W14 O94 2.332(12) . ?
W14 K1 3.985(4) . ?
W15 O93 1.723(13) . ?
W15 O95 1.847(12) . ?
W15 O114 1.874(12) . ?
W15 O73 1.958(14) . ?
W15 O92 1.970(13) . ?
W15 O97 2.362(12) . ?
W16 O34 1.734(13) . ?
W16 O64 1.829(11) . ?
W16 O16 1.843(13) . ?
W16 O55 1.969(12) . ?
W16 O95 2.034(12) . ?
W16 O97 2.381(12) . ?
W17 O10 1.752(13) . ?
W17 O47 1.792(12) . ?
W17 O4 1.849(12) . ?
W17 O49 1.997(12) . ?
W17 O35 2.029(12) . ?
W17 O58 2.358(12) . ?
W18 O12 1.731(12) . ?
W18 O42 1.800(12) . ?
W18 O28 1.891(12) . ?
W18 O113 1.943(12) . ?
W18 O26 2.110(12) . ?
W18 O44 2.372(12) . ?
W18 K2 3.644(5) . ?
W18 K4 3.900(5) 7_556 ?
W19 O106 1.733(12) . ?
W19 O78 1.889(13) . ?
W19 O51 1.895(13) . ?
W19 O60 1.905(13) . ?
W19 O96 1.912(13) . ?
W19 O115 2.327(12) . ?
W19 Na4 3.698(12) 1_455 ?
W19 K7 3.846(6) 3_455 ?
W20 O117 1.717(12) . ?
W20 O41 1.831(12) . ?
W20 O82 1.852(11) . ?
W20 O19 1.999(11) . ?
W20 O16 2.038(13) . ?
W20 O66 2.311(11) . ?
W20 K1 3.957(4) . ?
W21 O101 1.752(14) . ?
W21 O77 1.785(14) . ?
W21 O21 1.894(12) . ?
W21 O65 1.955(13) . ?
W21 O59 2.079(14) . ?
W21 O94 2.268(12) . ?
W22 O8 1.724(13) . ?
W22 O92 1.890(13) . ?
W22 O30 1.927(13) . ?
W22 O90 1.937(12) . ?
W22 O113 1.938(12) . ?
W22 O44 2.290(11) . ?
W22 K7 3.727(6) . ?
W23 O38 1.721(13) . ?
W23 O11 1.894(14) . ?
W23 O1 1.904(14) . ?
W23 O105 1.924(13) . ?
W23 O72 1.924(14) . ?
W23 O103 2.355(12) . ?
W24 O119 1.721(14) . ?
W24 O54 1.896(12) . ?
W24 O55 1.912(13) . ?
W24 O15 1.912(12) . ?
W24 O73 1.922(13) . ?
W24 O97 2.329(12) . ?
W25 O6 1.750(14) . ?
W25 O71 1.768(13) . ?
W25 O70 1.877(13) . ?
W25 O110 1.975(13) . ?
W25 O68 2.078(12) . ?
W25 O89 2.380(12) . ?
W25 K4 3.783(5) . ?
W25 K6 3.924(6) 7_556 ?
W26 O85 1.704(13) . ?
W26 O68 1.862(13) . ?
W26 O99 1.862(12) . ?
W26 O1 1.960(14) . ?
W26 O45 1.977(17) . ?
W26 O89 2.404(12) . ?
W26 K6 3.872(6) 7_556 ?
W27 O9 1.709(12) . ?
W27 O33 1.848(13) . ?
W27 O18 1.859(12) . ?
W27 O105 1.936(13) . ?
W27 O99 1.995(13) . ?
W27 O87 2.441(12) . ?
W27 K6 3.925(6) 7_556 ?
W28 O7 1.754(14) . ?
W28 O59 1.833(13) . ?
W28 O108 1.869(16) . ?
W28 O107 1.961(14) . ?
W28 O11 2.007(14) . ?
W28 O103 2.361(12) . ?
W29 O120 1.734(12) . ?
W29 O26 1.837(12) . ?
W29 O29 1.863(12) . ?
W29 O54 1.948(13) . ?
W29 O30 1.962(12) . ?
W29 O44 2.431(12) . ?
W29 K4 3.786(5) 7_556 ?
W30 O118 1.709(14) . ?
W30 O65 1.898(13) . ?
W30 O45 1.908(15) . ?
W30 O107 1.920(15) . ?
W30 O110 1.954(14) . ?
W30 O89 2.327(12) . ?
Si1 O100 1.629(12) . ?
Si1 O115 1.643(13) . ?
Si1 O69 1.656(12) . ?
Si1 O58 1.689(12) . ?
Si2 O66 1.619(12) . ?
Si2 O79 1.634(13) . ?
Si2 O97 1.655(13) . ?
Si2 O44 1.659(12) . ?
Si3 O94 1.626(12) . ?
Si3 O103 1.632(13) . ?
Si3 O89 1.642(13) . ?
Si3 O87 1.653(13) . ?
Tb1 O50 2.286(11) . ?
Tb1 O61 2.332(12) . ?
Tb1 O77 2.337(13) . ?
Tb1 O71 2.343(13) . ?
Tb1 O39 2.490(11) . ?
Tb1 O104 2.519(13) . ?
Tb1 O86 2.526(12) . ?
Tb1 O5 2.529(13) . ?
Tb1 Fe3 3.217(3) . ?
Tb1 K4 4.287(5) . ?
Tb1 K1 4.388(4) . ?
Tb2 O116 2.305(11) . ?
Tb2 O80 2.315(12) . ?
Tb2 O42 2.322(12) . ?
Tb2 O82 2.369(11) . ?
Tb2 O3 2.469(12) . ?
Tb2 O67 2.488(11) . ?
Tb2 O33 2.517(13) . ?
Tb2 O2 2.529(12) . ?
Tb2 Fe2 3.211(3) . ?
Tb2 K2 4.125(4) . ?
Tb2 K1 4.282(4) . ?
Tb3 O48 2.326(12) . ?
Tb3 O74 2.327(12) . ?
Tb3 O62 2.330(11) . ?
Tb3 O20 2.377(12) . ?
Tb3 O27 2.451(11) . ?
Tb3 O25 2.461(12) . ?
Tb3 O81 2.494(12) . ?
Tb3 O31 2.530(12) . ?
Tb3 Fe1 3.212(3) . ?
Tb3 K6 4.288(6) . ?
Tb3 K1 4.319(5) . ?
Fe1 O41 1.931(12) . ?
Fe1 O64 1.944(11) . ?
Fe1 O20 1.956(11) . ?
Fe1 O27 2.069(11) . ?
Fe1 O31 2.075(12) . ?
Fe1 O79 2.116(12) . ?
Fe1 K1 3.553(5) . ?
Fe2 O91 1.909(13) . ?
Fe2 O37 1.946(11) . ?
Fe2 O82 1.997(12) . ?
Fe2 O67 2.083(12) . ?
Fe2 O33 2.088(12) . ?
Fe2 O87 2.110(12) . ?
Fe2 K1 3.538(5) . ?
Fe3 O47 1.959(12) . ?
Fe3 O102 1.961(12) . ?
Fe3 O61 1.987(12) . ?
Fe3 O39 2.078(11) . ?
Fe3 O86 2.079(12) . ?
Fe3 O69 2.098(12) . ?
Fe3 K1 3.574(5) . ?
O1 Na4 2.875(18) . ?
O2 K2 3.007(14) . ?
O3 K2 2.799(12) . ?
O4 Na3 2.960(19) 2 ?
O5 K4 3.179(14) . ?
O6 K4 2.784(14) . ?
O8 Na6 2.85(3) . ?
O8 K7 2.973(15) . ?
O10 Na1 2.970(16) 4 ?
O11 Na4 2.852(19) . ?
O12 K2 2.782(14) . ?
O12 Na5 3.004(18) 7_556 ?
O13 K3 2.603(11) . ?
O14 Na5 2.913(19) . ?
O17 Na3 2.951(18) 2 ?
O18 K6 2.873(13) 7_556 ?
O22 K2 2.878(13) 7_556 ?
O24 Na9 2.67(2) . ?
O25 K6 2.860(13) . ?
O26 K4 2.926(13) 7_556 ?
O27 K1 2.824(12) . ?
O28 K4 2.884(13) 7_556 ?
O29 K4 3.001(14) 7_556 ?
O32 K2 2.880(13) 7_556 ?
O34 Na10 2.99(3) 2 ?
O35 Na6 2.72(2) 4 ?
O35 Na3 2.969(19) 2 ?
O36 K2 2.828(13) 7_556 ?
O37 K1 2.793(12) . ?
O39 Na8 2.92(4) . ?
O39 Na7 2.95(2) . ?
O41 K1 2.792(12) . ?
O42 K2 3.030(13) . ?
O43 K5 2.730(14) . ?
O46 K3 2.716(12) . ?
O47 Na8 3.01(4) . ?
O50 K1 3.218(12) . ?
O51 K7 2.879(14) 3_455 ?
O52 Na3 2.863(19) . ?
O53 K3 2.678(13) . ?
O56 K2 2.969(13) 7_556 ?
O57 Na3 2.965(19) 2 ?
O60 Na4 3.020(17) 1_455 ?
O62 K1 3.100(12) . ?
O67 K1 2.801(12) . ?
O68 K6 3.003(14) 7_556 ?
O70 K6 2.897(13) 7_556 ?
O71 K4 3.222(14) . ?
O73 Na1 2.959(16) . ?
O74 K6 3.225(13) . ?
O76 K5 2.939(14) 2_655 ?
O76 Na2 3.006(18) . ?
O77 Na7 2.88(2) . ?
O81 Na10 2.91(3) . ?
O81 K6 3.129(14) . ?
O82 K1 3.389(12) . ?
O83 K7 2.839(14) 3_455 ?
O84 K6 2.795(14) . ?
O86 K1 2.802(12) . ?
O88 Na3 2.93(2) . ?
O92 Na1 2.872(16) . ?
O96 K7 2.886(14) 3_455 ?
O98 K7 2.835(13) 3_455 ?
O99 K6 3.024(14) 7_556 ?
O102 K1 2.821(12) . ?
O104 K4 2.814(14) . ?
O107 Na4 3.018(18) . ?
O111 K4 2.863(13) 7_556 ?
O112 K5 2.854(13) . ?
O113 K7 2.755(12) . ?
O116 K1 3.133(11) . ?
O117 K5 2.689(12) . ?
O117 Na2 2.980(13) . ?
O118 Na7 2.93(3) 5_666 ?
Na1 O10 2.970(16) 4_545 ?
Na1 OW28 2.99(7) . ?
Na1 Na6 3.07(2) . ?
Na2 N2 2.765(19) 2_655 ?
Na2 N2 2.765(19) . ?
Na2 O117 2.980(13) 2_655 ?
Na2 O76 3.006(18) 2_655 ?
Na2 K5 4.216(11) 2_655 ?
Na2 K5 4.216(11) . ?
Na3 O17 2.951(18) 2 ?
Na3 O4 2.960(19) 2 ?
Na3 O57 2.965(19) 2 ?
Na3 O35 2.969(19) 2 ?
Na3 Na3 4.13(3) 2 ?
Na4 OW11 2.73(4) . ?
Na4 OW10 2.84(2) . ?
Na4 O60 3.020(17) 1_655 ?
Na4 W19 3.698(12) 1_655 ?
Na5 OW21 2.39(7) 7_556 ?
Na5 OW11 2.52(4) 5_666 ?
Na5 OW7 2.65(3) . ?
Na5 OW8 2.89(4) 7_556 ?
Na5 O12 3.004(18) 7_556 ?
Na5 K4 4.013(14) . ?
Na5 K7 4.423(15) 7_556 ?
Na6 OW20 2.33(6) . ?
Na6 O35 2.72(2) 4_545 ?
Na7 OW16 2.87(5) . ?
Na7 O118 2.93(3) 5_666 ?
Na8 OW30 2.81(5) . ?
Na9 OW23 2.74(7) . ?
Na9 OW18 2.76(7) 7_556 ?
Na9 OW16 2.80(5) 3_445 ?
Na9 OW29 2.79(11) . ?
Na9 OW17 2.93(5) . ?
Na9 K4 4.52(2) 7_556 ?
Na10 OW32 2.68(4) . ?
Na10 OW33 2.75(5) . ?
Na10 OW23 2.80(8) . ?
Na10 N1 2.85(3) 2 ?
Na10 O34 2.99(3) 2 ?
K2 OW6 2.71(3) . ?
K2 O36 2.828(13) 7_556 ?
K2 O22 2.878(13) 7_556 ?
K2 O32 2.880(13) 7_556 ?
K2 O56 2.969(13) 7_556 ?
K2 W7 3.750(4) 7_556 ?
K2 W6 3.837(5) 7_556 ?
K3 O13 2.603(11) 7_556 ?
K3 O53 2.678(13) 7_556 ?
K3 O46 2.716(12) 7_556 ?
K3 W4 4.0176(16) 7_556 ?
K3 W11 4.0581(18) 7_556 ?
K3 W13 4.1152(19) 7_556 ?
K4 OW7 2.85(3) . ?
K4 O111 2.863(13) 7_556 ?
K4 O28 2.884(13) 7_556 ?
K4 O26 2.926(13) 7_556 ?
K4 O29 3.001(14) 7_556 ?
K4 OW18 3.07(6) . ?
K4 W29 3.786(5) 7_556 ?
K5 OW1 2.736(17) . ?
K5 OW25 2.92(5) . ?
K5 O76 2.939(14) 2_655 ?
K5 OW27 3.06(5) . ?
K6 OW3 2.82(3) . ?
K6 O18 2.873(13) 7_556 ?
K6 O70 2.897(13) 7_556 ?
K6 O68 3.003(14) 7_556 ?
K6 O99 3.024(14) 7_556 ?
K6 OW17 3.11(5) . ?
K6 W26 3.872(6) 7_556 ?
K7 OW8 2.60(3) . ?
K7 OW21 2.76(7) . ?
K7 O98 2.835(13) 3_545 ?
K7 O83 2.839(14) 3_545 ?
K7 O51 2.879(14) 3_545 ?
K7 O96 2.886(14) 3_545 ?
K7 OW9 3.05(5) . ?
K7 OW6 3.08(3) . ?
K7 W12 3.765(7) 3_545 ?
OW8 Na5 2.89(4) 7_556 ?
OW11 Na5 2.52(4) 5_666 ?
OW13 OW20 1.45(5) . ?
OW13 OW20 1.45(5) 2_655 ?
OW15 OW34 1.75(6) . ?
OW16 Na9 2.80(5) 3 ?
OW18 Na9 2.76(7) 7_556 ?
OW21 Na5 2.39(7) 7_556 ?
OW27 OW27 1.54(9) 2_655 ?
OW30 OW31 1.61(6) . ?
C1 C2 1.40(4) . ?
C1 N2 1.52(3) . ?
C2 N3 1.60(3) . ?
N1 C3 1.5631 . ?
N1 Na10 2.85(3) 2 ?
C3 C3 1.57(3) 2 ?

loop_
_platon_squeeze_void_nr
_platon_squeeze_void_average_x
_platon_squeeze_void_average_y
_platon_squeeze_void_average_z
_platon_squeeze_void_volume
_platon_squeeze_void_count_electrons
1 1.000 0.016 0.250 80.2 54.9
2 1.000 -0.017 0.750 80.8 75.9
3 0.017 0.011 0.163 5.8 4.5
4 0.983 0.011 0.337 6.7 4.6
5 0.226 0.108 0.104 49.3 33.2
6 0.774 0.108 0.396 49.3 31.5
7 0.726 0.392 0.604 49.3 30.9
8 0.274 0.392 0.896 49.3 30.0
9 0.500 0.483 0.750 80.8 75.9
10 0.500 0.516 0.250 80.2 54.9
11 0.517 0.489 0.663 5.8 6.4
12 0.483 0.489 0.837 6.7 6.9
13 0.517 0.511 0.163 5.8 4.5
14 0.483 0.511 0.337 6.7 4.6
15 0.726 0.608 0.104 49.3 33.2
16 0.274 0.608 0.396 49.3 31.5
17 0.226 0.892 0.604 49.3 30.9
18 0.774 0.892 0.896 49.3 30.0
19 0.017 0.989 0.663 5.8 6.4
20 0.983 0.989 0.837 6.7 6.9
